data_7043048
loop_
_publ_author_name
'Ghadwal, Rajendra S.'
'Lamm, Jan-Hendrik'
'Rottschaefer, Dennis'
'Sch\"urmann, Christian J.'
'Demeshko, Serhiy'

_publ_section_title
;
 Facile Routes to Abnormal-NHC-Cobalt(II) Complexes
;
_journal_name_full 'Dalton Trans.'
_journal_paper_doi 10.1039/C7DT01778B
_journal_year 2017
_chemical_formula_moiety '4(C66 H80 Co I2 N4), C6 H6, 3(C4 H8 O)'
_chemical_formula_sum 'C70.5 H87.5 Co I2 N4 O0.75'
_chemical_formula_weight 1315.67
_space_group_crystal_system triclinic
_space_group_IT_number 2
_space_group_name_Hall '-P 1'
_space_group_name_H-M_alt 'P -1'
_symmetry_space_group_name_Hall '-P 1'
_symmetry_space_group_name_H-M 'P -1'
_atom_sites_solution_hydrogens geom
_audit_creation_method SHELXL-2014/7
_audit_update_record
;
2016-09-07 deposited with the CCDC.
2017-05-19 downloaded from the CCDC.
;
_cell_angle_alpha 90.142(2)
_cell_angle_beta 91.419(2)
_cell_angle_gamma 90.082(2)
_cell_formula_units_Z 4
_cell_length_a 10.437(2)
_cell_length_b 21.065(3)
_cell_length_c 30.004(3)
_cell_measurement_reflns_used 5
_cell_measurement_temperature 100(2)
_cell_measurement_theta_max 4.713
_cell_measurement_theta_min 3.5495
_cell_volume 6594.5(17)
_computing_cell_refinement 'SAINT V8.30C'
_computing_data_collection 'APEX2 v2012.2'
_computing_data_reduction 'SAINT V8.30C'
_computing_molecular_graphics 'XP Version 5.1'
_computing_publication_material 'XP Version 5.1'
_computing_structure_refinement 'SHELXL-2014/7 (Sheldrick, 2014)'
_computing_structure_solution 'SHELXT(G.M.Sheldrick,Acta Cryst.(2015)A71,3-8)'
_diffrn_ambient_temperature 100(2)
_diffrn_measured_fraction_theta_full 1.000
_diffrn_measured_fraction_theta_max 0.998
_diffrn_measurement_device_type 'Bruker Smart APEX II Quazar'
_diffrn_measurement_method 'omega scans'
_diffrn_radiation_type AgK\a
_diffrn_radiation_wavelength 0.56086
_diffrn_reflns_av_R_equivalents 0.0768
_diffrn_reflns_av_unetI/netI 0.0423
_diffrn_reflns_Laue_measured_fraction_full 1.000
_diffrn_reflns_Laue_measured_fraction_max 0.998
_diffrn_reflns_limit_h_max 13
_diffrn_reflns_limit_h_min -13
_diffrn_reflns_limit_k_max 27
_diffrn_reflns_limit_k_min -27
_diffrn_reflns_limit_l_max 39
_diffrn_reflns_limit_l_min -39
_diffrn_reflns_number 292417
_diffrn_reflns_point_group_measured_fraction_full 1.000
_diffrn_reflns_point_group_measured_fraction_max 0.998
_diffrn_reflns_theta_full 19.665
_diffrn_reflns_theta_max 21.445
_diffrn_reflns_theta_min 1.540
_diffrn_source 'INCOATEC Microsource'
_exptl_absorpt_coefficient_mu 0.661
_exptl_absorpt_correction_T_max 0.7446
_exptl_absorpt_correction_T_min 0.7071
_exptl_absorpt_correction_type multi-scan
_exptl_absorpt_process_details SADABS-2016/1
_exptl_crystal_colour blue
_exptl_crystal_density_diffrn 1.325
_exptl_crystal_description block
_exptl_crystal_F_000 2710
_exptl_crystal_size_max 0.259
_exptl_crystal_size_mid 0.088
_exptl_crystal_size_min 0.088
_refine_diff_density_max 0.672
_refine_diff_density_min -0.682
_refine_diff_density_rms 0.083
_refine_ls_extinction_method none
_refine_ls_goodness_of_fit_ref 1.032
_refine_ls_hydrogen_treatment constr
_refine_ls_matrix_type full
_refine_ls_number_parameters 1644
_refine_ls_number_reflns 30586
_refine_ls_number_restraints 1079
_refine_ls_restrained_S_all 1.042
_refine_ls_R_factor_all 0.0535
_refine_ls_R_factor_gt 0.0343
_refine_ls_shift/su_max 0.005
_refine_ls_shift/su_mean 0.000
_refine_ls_structure_factor_coef Fsqd
_refine_ls_weighting_details 'w=1/[\s^2^(Fo^2^)+(0.0228P)^2^+7.0617P] where P=(Fo^2^+2Fc^2^)/3'
_refine_ls_weighting_scheme calc
_refine_ls_wR_factor_gt 0.0677
_refine_ls_wR_factor_ref 0.0743
_reflns_Friedel_coverage 0.000
_reflns_number_gt 23752
_reflns_number_total 30586
_reflns_threshold_expression 'I > 2\s(I)'
_cod_data_source_file c7dt01778b2.cif
_cod_data_source_block 2
_cod_original_formula_sum 'C70.50 H87.50 Co I2 N4 O0.75'
_cod_database_code 7043048
_shelx_shelxl_version_number 2014/7
_shelx_space_group_comment
;
The symmetry employed for this shelxl refinement is uniquely defined
by the following loop, which should always be used as a source of
symmetry information in preference to the above space-group names.
They are only intended as comments.
;
_shelx_estimated_absorpt_t_min 0.848
_shelx_estimated_absorpt_t_max 0.944

loop_
_space_group_symop_operation_xyz
'x, y, z'
'-x, -y, -z'

loop_
_atom_site_label
_atom_site_type_symbol
_atom_site_fract_x
_atom_site_fract_y
_atom_site_fract_z
_atom_site_U_iso_or_equiv
_atom_site_adp_type
_atom_site_occupancy
_atom_site_site_symmetry_order
_atom_site_calc_flag
_atom_site_refinement_flags_posn
_atom_site_refinement_flags_adp
_atom_site_refinement_flags_occupancy
_atom_site_disorder_assembly
_atom_site_disorder_group
O74 O 0.6295(5) 0.5682(2) 0.97452(12) 0.0810(16) Uani 0.730(6) 1 d D U P A 1
C75 C 0.6480(8) 0.5552(4) 0.92907(19) 0.078(2) Uani 0.730(6) 1 d D U P A 1
H75A H 0.6520 0.5955 0.9122 0.093 Uiso 0.730(6) 1 calc R U P A 1
H75B H 0.5754 0.5298 0.9168 0.093 Uiso 0.730(6) 1 calc R U P A 1
C76 C 0.7691(8) 0.5197(3) 0.9245(2) 0.077(2) Uani 0.730(6) 1 d D U P A 1
H76A H 0.8383 0.5476 0.9139 0.092 Uiso 0.730(6) 1 calc R U P A 1
H76B H 0.7579 0.4836 0.9036 0.092 Uiso 0.730(6) 1 calc R U P A 1
C77 C 0.7994(7) 0.4957(3) 0.9733(2) 0.0594(17) Uani 0.730(6) 1 d D U P A 1
H77A H 0.8058 0.4488 0.9740 0.071 Uiso 0.730(6) 1 calc R U P A 1
H77B H 0.8811 0.5140 0.9849 0.071 Uiso 0.730(6) 1 calc R U P A 1
C78 C 0.6866(6) 0.5185(3) 1.00122(19) 0.0491(14) Uani 0.730(6) 1 d D U P A 1
H78A H 0.6248 0.4836 1.0060 0.059 Uiso 0.730(6) 1 calc R U P A 1
H78B H 0.7171 0.5350 1.0305 0.059 Uiso 0.730(6) 1 calc R U P A 1
O74' O 0.8539(15) 0.5129(7) 0.9469(5) 0.105(4) Uani 0.270(6) 1 d D U P A 2
C75' C 0.8120(18) 0.4982(8) 0.9911(6) 0.074(4) Uani 0.270(6) 1 d D U P A 2
H75X H 0.8503 0.5279 1.0133 0.089 Uiso 0.270(6) 1 calc R U P A 2
H75Y H 0.8361 0.4543 0.9995 0.089 Uiso 0.270(6) 1 calc R U P A 2
C76' C 0.6692(18) 0.5054(9) 0.9884(5) 0.083(4) Uani 0.270(6) 1 d D U P A 2
H76X H 0.6404 0.5321 1.0134 0.099 Uiso 0.270(6) 1 calc R U P A 2
H76Y H 0.6280 0.4632 0.9908 0.099 Uiso 0.270(6) 1 calc R U P A 2
C77' C 0.6289(17) 0.5366(11) 0.9435(7) 0.082(4) Uani 0.270(6) 1 d D U P A 2
H77X H 0.5768 0.5075 0.9244 0.098 Uiso 0.270(6) 1 calc R U P A 2
H77Y H 0.5813 0.5767 0.9480 0.098 Uiso 0.270(6) 1 calc R U P A 2
C78' C 0.7575(19) 0.5482(12) 0.9250(7) 0.096(4) Uani 0.270(6) 1 d D U P A 2
H78X H 0.7555 0.5369 0.8929 0.116 Uiso 0.270(6) 1 calc R U P A 2
H78Y H 0.7782 0.5939 0.9276 0.116 Uiso 0.270(6) 1 calc R U P A 2
O81 O 0.4179(10) 0.0013(6) 0.5720(3) 0.094(3) Uani 0.335(4) 1 d D U P B -1
C81 C 0.4749(14) 0.0030(9) 0.5297(4) 0.099(4) Uani 0.335(4) 1 d D U P B -1
H81A H 0.4898 0.0475 0.5206 0.119 Uiso 0.335(4) 1 calc R U P B -1
H81B H 0.4178 -0.0175 0.5071 0.119 Uiso 0.335(4) 1 calc R U P B -1
C82 C 0.5981(16) -0.0315(11) 0.5334(5) 0.121(4) Uani 0.335(4) 1 d D U P B -1
H82A H 0.6654 -0.0087 0.5171 0.145 Uiso 0.335(4) 1 calc R U P B -1
H82B H 0.5890 -0.0748 0.5207 0.145 Uiso 0.335(4) 1 calc R U P B -1
C83 C 0.6333(16) -0.0346(12) 0.5841(5) 0.129(4) Uani 0.335(4) 1 d D U P B -1
H83A H 0.6500 -0.0788 0.5938 0.155 Uiso 0.335(4) 1 calc R U P B -1
H83B H 0.7089 -0.0080 0.5917 0.155 Uiso 0.335(4) 1 calc R U P B -1
C84 C 0.5166(14) -0.0093(11) 0.6037(4) 0.112(4) Uani 0.335(4) 1 d D U P B -1
H84A H 0.4860 -0.0395 0.6263 0.134 Uiso 0.335(4) 1 calc R U P B -1
H84B H 0.5374 0.0312 0.6190 0.134 Uiso 0.335(4) 1 calc R U P B -1
O81' O 0.538(2) -0.0819(11) 0.5810(7) 0.124(5) Uani 0.165(4) 1 d D U P B -2
C81' C 0.5900(19) -0.0691(9) 0.5394(5) 0.120(5) Uani 0.165(4) 1 d D U P B -2
H81X H 0.5215 -0.0561 0.5179 0.143 Uiso 0.165(4) 1 calc R U P B -2
H81Y H 0.6323 -0.1075 0.5277 0.143 Uiso 0.165(4) 1 calc R U P B -2
C82' C 0.684(3) -0.0172(9) 0.5455(8) 0.122(6) Uani 0.165(4) 1 d D U P B -2
H82X H 0.6870 0.0102 0.5188 0.147 Uiso 0.165(4) 1 calc R U P B -2
H82Y H 0.7714 -0.0342 0.5520 0.147 Uiso 0.165(4) 1 calc R U P B -2
C83' C 0.633(4) 0.0198(10) 0.5863(8) 0.118(5) Uani 0.165(4) 1 d D U P B -2
H83X H 0.7040 0.0363 0.6056 0.142 Uiso 0.165(4) 1 calc R U P B -2
H83Y H 0.5773 0.0556 0.5768 0.142 Uiso 0.165(4) 1 calc R U P B -2
C84' C 0.558(4) -0.0302(14) 0.6097(9) 0.116(5) Uani 0.165(4) 1 d D U P B -2
H84X H 0.6060 -0.0442 0.6368 0.139 Uiso 0.165(4) 1 calc R U P B -2
H84Y H 0.4749 -0.0127 0.6188 0.139 Uiso 0.165(4) 1 calc R U P B -2
C91 C 0.9194(17) -0.0187(7) 0.4653(4) 0.073(3) Uani 0.45(3) 1 d D U P C 1
H91 H 0.8649 -0.0320 0.4412 0.109 Uiso 0.45(3) 1 calc R U P C 1
C92 C 1.1060(16) 0.0371(10) 0.4921(6) 0.070(3) Uani 0.45(3) 1 d D U P C 1
H92 H 1.1795 0.0622 0.4863 0.084 Uiso 0.45(3) 1 calc R U P C 1
C93 C 1.0239(15) 0.0191(8) 0.4575(3) 0.0676(15) Uani 0.45(3) 1 d D U P C 1
H93 H 1.0398 0.0330 0.4280 0.081 Uiso 0.45(3) 1 calc R U P C 1
C91' C 0.9510(16) -0.0248(5) 0.4603(3) 0.072(2) Uani 0.55(3) 1 d D U P C 2
H91' H 0.9181 -0.0421 0.4330 0.086 Uiso 0.55(3) 1 calc R U P C 2
C92' C 1.0706(17) 0.0546(7) 0.5001(4) 0.068(3) Uani 0.55(3) 1 d D U P C 2
H92' H 1.1203 0.0924 0.4999 0.082 Uiso 0.55(3) 1 calc R U P C 2
C93' C 1.0212(13) 0.0305(6) 0.4605(3) 0.0676(15) Uani 0.55(3) 1 d D U P C 2
H93' H 1.0358 0.0522 0.4334 0.081 Uiso 0.55(3) 1 calc R U P C 2
Co1A Co 0.91389(3) 0.13203(2) 0.17731(2) 0.01585(7) Uani 1 1 d . . . . .
I2A I 0.98666(2) 0.01371(2) 0.17837(2) 0.02198(4) Uani 1 1 d . . . . .
I3A I 0.66408(2) 0.14248(2) 0.18277(2) 0.03108(5) Uani 1 1 d . . . . .
C4A C 0.9819(2) 0.18041(12) 0.23117(8) 0.0159(5) Uani 1 1 d . . . . .
N5A N 1.0149(2) 0.15988(9) 0.27485(7) 0.0154(4) Uani 1 1 d . . . . .
C6A C 1.0433(3) 0.09487(12) 0.28799(8) 0.0178(5) Uani 1 1 d . . . . .
C7A C 0.9470(3) 0.05957(12) 0.30796(8) 0.0206(6) Uani 1 1 d . . . . .
C8A C 0.8090(3) 0.08125(13) 0.30995(9) 0.0235(6) Uani 1 1 d . . . . .
H8A H 0.8012 0.1222 0.2933 0.028 Uiso 1 1 calc R U . . .
C9A C 0.7689(3) 0.09330(16) 0.35800(10) 0.0381(8) Uani 1 1 d . . . . .
H9A H 0.6817 0.1104 0.3579 0.057 Uiso 1 1 calc R U . . .
H9B H 0.8280 0.1239 0.3722 0.057 Uiso 1 1 calc R U . . .
H9C H 0.7715 0.0533 0.3746 0.057 Uiso 1 1 calc R U . . .
C10A C 0.7186(3) 0.03309(15) 0.28726(10) 0.0332(7) Uani 1 1 d . . . . .
H10A H 0.6310 0.0497 0.2868 0.050 Uiso 1 1 calc R U . . .
H10B H 0.7214 -0.0069 0.3038 0.050 Uiso 1 1 calc R U . . .
H10C H 0.7456 0.0256 0.2566 0.050 Uiso 1 1 calc R U . . .
C11A C 0.9817(3) 0.00036(13) 0.32492(10) 0.0311(7) Uani 1 1 d . . . . .
H11C H 0.9193 -0.0248 0.3392 0.037 Uiso 1 1 calc R U . . .
C12A C 1.1052(3) -0.02242(15) 0.32143(11) 0.0386(8) Uani 1 1 d . . . . .
H12A H 1.1280 -0.0620 0.3344 0.046 Uiso 1 1 calc R U . . .
C13A C 1.1951(3) 0.01233(14) 0.29912(10) 0.0341(7) Uani 1 1 d . . . . .
H13A H 1.2787 -0.0046 0.2959 0.041 Uiso 1 1 calc R U . . .
C14A C 1.1666(3) 0.07158(13) 0.28120(9) 0.0249(6) Uani 1 1 d . . . . .
C15A C 1.2660(3) 0.10715(14) 0.25409(10) 0.0314(7) Uani 1 1 d . . . . .
H15A H 1.2185 0.1384 0.2349 0.038 Uiso 1 1 calc R U . . .
C16A C 1.3373(3) 0.06252(17) 0.22324(12) 0.0430(8) Uani 1 1 d . . . . .
H16A H 1.2753 0.0362 0.2065 0.064 Uiso 1 1 calc R U . . .
H16B H 1.3947 0.0352 0.2410 0.064 Uiso 1 1 calc R U . . .
H16C H 1.3876 0.0875 0.2024 0.064 Uiso 1 1 calc R U . . .
C17A C 1.3615(3) 0.14415(16) 0.28271(12) 0.0447(9) Uani 1 1 d . . . . .
H17A H 1.4255 0.1636 0.2637 0.067 Uiso 1 1 calc R U . . .
H17B H 1.4043 0.1154 0.3039 0.067 Uiso 1 1 calc R U . . .
H17C H 1.3167 0.1774 0.2990 0.067 Uiso 1 1 calc R U . . .
C18A C 1.0149(2) 0.20828(12) 0.30456(8) 0.0158(5) Uani 1 1 d . . . . .
C19A C 1.0382(3) 0.20694(12) 0.35312(8) 0.0190(5) Uani 1 1 d . . . . .
C20A C 1.1369(3) 0.17160(14) 0.37283(9) 0.0281(6) Uani 1 1 d . . . . .
H20A H 1.1893 0.1457 0.3548 0.034 Uiso 1 1 calc R U . . .
C21A C 1.1591(3) 0.17401(16) 0.41837(10) 0.0380(8) Uani 1 1 d . . . . .
H21A H 1.2268 0.1498 0.4315 0.046 Uiso 1 1 calc R U . . .
C22A C 1.0833(3) 0.21139(16) 0.44494(10) 0.0389(8) Uani 1 1 d . . . . .
H22A H 1.0996 0.2132 0.4762 0.047 Uiso 1 1 calc R U . . .
C23A C 0.9840(3) 0.24599(14) 0.42606(9) 0.0305(7) Uani 1 1 d . . . . .
H23A H 0.9312 0.2713 0.4443 0.037 Uiso 1 1 calc R U . . .
C24A C 0.9617(3) 0.24363(13) 0.38034(8) 0.0233(6) Uani 1 1 d . . . . .
H24A H 0.8930 0.2674 0.3674 0.028 Uiso 1 1 calc R U . . .
N25A N 0.9856(2) 0.26106(9) 0.28127(6) 0.0153(4) Uani 1 1 d . . . . .
C26A C 0.9741(2) 0.32535(11) 0.29774(8) 0.0152(5) Uani 1 1 d . . . . .
C27A C 0.8510(3) 0.35105(12) 0.29979(8) 0.0188(5) Uani 1 1 d . . . . .
C28A C 0.7315(3) 0.31295(13) 0.28780(9) 0.0237(6) Uani 1 1 d . . . . .
H28A H 0.7583 0.2683 0.2815 0.028 Uiso 1 1 calc R U . . .
C29A C 0.6664(3) 0.33915(16) 0.24571(10) 0.0326(7) Uani 1 1 d . . . . .
H29A H 0.7290 0.3419 0.2220 0.049 Uiso 1 1 calc R U . . .
H29B H 0.6324 0.3815 0.2518 0.049 Uiso 1 1 calc R U . . .
H29C H 0.5961 0.3109 0.2363 0.049 Uiso 1 1 calc R U . . .
C30A C 0.6369(3) 0.31126(15) 0.32617(10) 0.0331(7) Uani 1 1 d . . . . .
H30A H 0.6031 0.3540 0.3312 0.050 Uiso 1 1 calc R U . . .
H30B H 0.6811 0.2963 0.3534 0.050 Uiso 1 1 calc R U . . .
H30C H 0.5660 0.2824 0.3185 0.050 Uiso 1 1 calc R U . . .
C31A C 0.8422(3) 0.41397(13) 0.31434(9) 0.0245(6) Uani 1 1 d . . . . .
H31A H 0.7603 0.4333 0.3163 0.029 Uiso 1 1 calc R U . . .
C32A C 0.9505(3) 0.44851(13) 0.32592(9) 0.0282(7) Uani 1 1 d . . . . .
H32A H 0.9425 0.4915 0.3352 0.034 Uiso 1 1 calc R U . . .
C33A C 1.0702(3) 0.42111(12) 0.32414(9) 0.0250(6) Uani 1 1 d . . . . .
H33A H 1.1436 0.4453 0.3329 0.030 Uiso 1 1 calc R U . . .
C34A C 1.0858(3) 0.35871(12) 0.30973(8) 0.0200(5) Uani 1 1 d . . . . .
C35A C 1.2181(3) 0.32939(13) 0.30789(9) 0.0243(6) Uani 1 1 d . . . . .
H35A H 1.2080 0.2841 0.2984 0.029 Uiso 1 1 calc R U . . .
C36A C 1.2846(3) 0.33056(16) 0.35394(10) 0.0345(7) Uani 1 1 d . . . . .
H36A H 1.3637 0.3056 0.3531 0.052 Uiso 1 1 calc R U . . .
H36B H 1.2274 0.3123 0.3760 0.052 Uiso 1 1 calc R U . . .
H36C H 1.3053 0.3745 0.3622 0.052 Uiso 1 1 calc R U . . .
C37A C 1.2978(3) 0.36342(15) 0.27329(9) 0.0301(7) Uani 1 1 d . . . . .
H37A H 1.2527 0.3620 0.2443 0.045 Uiso 1 1 calc R U . . .
H37B H 1.3811 0.3424 0.2710 0.045 Uiso 1 1 calc R U . . .
H37C H 1.3108 0.4077 0.2824 0.045 Uiso 1 1 calc R U . . .
C38A C 0.9665(2) 0.24442(12) 0.23693(8) 0.0161(5) Uani 1 1 d . . . . .
H38A H 0.9456 0.2734 0.2137 0.019 Uiso 1 1 calc R U . . .
C39A C 0.9405(2) 0.15749(12) 0.11275(8) 0.0175(5) Uani 1 1 d . . . . .
N40A N 0.9587(2) 0.21545(9) 0.09021(6) 0.0157(4) Uani 1 1 d . . . . .
C41A C 0.9817(2) 0.27519(12) 0.11301(8) 0.0173(5) Uani 1 1 d . . . . .
C42A C 1.1012(2) 0.28409(12) 0.13496(8) 0.0190(5) Uani 1 1 d . . . . .
C43A C 1.2038(3) 0.23232(13) 0.13756(9) 0.0243(6) Uani 1 1 d . . . . .
H43A H 1.1592 0.1918 0.1451 0.029 Uiso 1 1 calc R U . . .
C44A C 1.2700(3) 0.22125(16) 0.09342(10) 0.0369(8) Uani 1 1 d . . . . .
H44A H 1.2069 0.2066 0.0710 0.055 Uiso 1 1 calc R U . . .
H44B H 1.3369 0.1890 0.0975 0.055 Uiso 1 1 calc R U . . .
H44C H 1.3087 0.2610 0.0835 0.055 Uiso 1 1 calc R U . . .
C45A C 1.3057(3) 0.24404(14) 0.17425(10) 0.0294(7) Uani 1 1 d . . . . .
H45A H 1.3627 0.2072 0.1765 0.044 Uiso 1 1 calc R U . . .
H45B H 1.2638 0.2505 0.2028 0.044 Uiso 1 1 calc R U . . .
H45C H 1.3557 0.2819 0.1670 0.044 Uiso 1 1 calc R U . . .
C46A C 1.1202(3) 0.34224(13) 0.15619(9) 0.0239(6) Uani 1 1 d . . . . .
H46A H 1.2004 0.3508 0.1706 0.029 Uiso 1 1 calc R U . . .
C47A C 1.0251(3) 0.38791(13) 0.15691(9) 0.0265(6) Uani 1 1 d . . . . .
H47A H 1.0405 0.4270 0.1719 0.032 Uiso 1 1 calc R U . . .
C48A C 0.9083(3) 0.37685(13) 0.13588(9) 0.0231(6) Uani 1 1 d . . . . .
H48A H 0.8435 0.4084 0.1371 0.028 Uiso 1 1 calc R U . . .
C49A C 0.8829(3) 0.32045(12) 0.11287(8) 0.0185(5) Uani 1 1 d . . . . .
C50A C 0.7533(3) 0.31166(13) 0.08950(9) 0.0224(6) Uani 1 1 d . . . . .
H50A H 0.7534 0.2697 0.0738 0.027 Uiso 1 1 calc R U . . .
C51A C 0.6439(3) 0.31164(14) 0.12221(10) 0.0294(7) Uani 1 1 d . . . . .
H51A H 0.5627 0.3035 0.1060 0.044 Uiso 1 1 calc R U . . .
H51B H 0.6399 0.3530 0.1371 0.044 Uiso 1 1 calc R U . . .
H51C H 0.6586 0.2784 0.1445 0.044 Uiso 1 1 calc R U . . .
C52A C 0.7312(3) 0.36358(15) 0.05456(10) 0.0341(7) Uani 1 1 d . . . . .
H52A H 0.8039 0.3648 0.0345 0.051 Uiso 1 1 calc R U . . .
H52B H 0.7233 0.4048 0.0695 0.051 Uiso 1 1 calc R U . . .
H52C H 0.6524 0.3545 0.0373 0.051 Uiso 1 1 calc R U . . .
C53A C 0.9391(2) 0.20940(12) 0.04547(8) 0.0170(5) Uani 1 1 d . . . . .
C54A C 0.9548(3) 0.25822(12) 0.01097(8) 0.0192(5) Uani 1 1 d . . . . .
C55A C 0.8684(3) 0.26195(12) -0.02530(9) 0.0241(6) Uani 1 1 d . . . . .
H55A H 0.7977 0.2336 -0.0275 0.029 Uiso 1 1 calc R U . . .
C56A C 0.8863(3) 0.30743(13) -0.05819(9) 0.0282(7) Uani 1 1 d . . . . .
H56A H 0.8269 0.3103 -0.0826 0.034 Uiso 1 1 calc R U . . .
C57A C 0.9898(3) 0.34832(14) -0.05560(10) 0.0328(7) Uani 1 1 d . . . . .
H57A H 1.0024 0.3787 -0.0784 0.039 Uiso 1 1 calc R U . . .
C58A C 1.0754(3) 0.34487(13) -0.01949(10) 0.0302(7) Uani 1 1 d . . . . .
H58A H 1.1464 0.3731 -0.0176 0.036 Uiso 1 1 calc R U . . .
C59A C 1.0577(3) 0.30045(13) 0.01369(9) 0.0243(6) Uani 1 1 d . . . . .
H59A H 1.1160 0.2987 0.0385 0.029 Uiso 1 1 calc R U . . .
N60A N 0.9080(2) 0.14823(10) 0.03832(6) 0.0168(4) Uani 1 1 d . . . . .
C61A C 0.8653(3) 0.11696(11) -0.00271(8) 0.0179(5) Uani 1 1 d . . . . .
C62A C 0.7342(3) 0.10338(12) -0.00689(8) 0.0210(6) Uani 1 1 d . . . . .
C63A C 0.6353(3) 0.12672(13) 0.02561(9) 0.0260(6) Uani 1 1 d . . . . .
H63A H 0.6811 0.1535 0.0485 0.031 Uiso 1 1 calc R U . . .
C64A C 0.5713(3) 0.07178(15) 0.05005(10) 0.0363(7) Uani 1 1 d . . . . .
H64A H 0.5237 0.0452 0.0285 0.055 Uiso 1 1 calc R U . . .
H64B H 0.5121 0.0888 0.0719 0.055 Uiso 1 1 calc R U . . .
H64C H 0.6370 0.0462 0.0654 0.055 Uiso 1 1 calc R U . . .
C65A C 0.5348(3) 0.16825(17) 0.00228(12) 0.0440(8) Uani 1 1 d . . . . .
H65A H 0.5773 0.2034 -0.0128 0.066 Uiso 1 1 calc R U . . .
H65B H 0.4763 0.1853 0.0244 0.066 Uiso 1 1 calc R U . . .
H65C H 0.4862 0.1428 -0.0197 0.066 Uiso 1 1 calc R U . . .
C66A C 0.6951(3) 0.06645(13) -0.04376(9) 0.0271(6) Uani 1 1 d . . . . .
H66A H 0.6071 0.0558 -0.0480 0.033 Uiso 1 1 calc R U . . .
C67A C 0.7834(3) 0.04549(14) -0.07388(9) 0.0308(7) Uani 1 1 d . . . . .
H67A H 0.7556 0.0193 -0.0981 0.037 Uiso 1 1 calc R U . . .
C68A C 0.9112(3) 0.06172(13) -0.06959(9) 0.0280(7) Uani 1 1 d . . . . .
H68A H 0.9695 0.0477 -0.0913 0.034 Uiso 1 1 calc R U . . .
C69A C 0.9559(3) 0.09874(12) -0.03339(8) 0.0208(6) Uani 1 1 d D U . . .
C70A C 1.0966(3) 0.11538(12) -0.02911(9) 0.0239(6) Uani 0.738(8) 1 d D U P D 1
H70A H 1.1124 0.1386 -0.0004 0.029 Uiso 0.738(8) 1 calc R U P D 1
C71A C 1.1781(4) 0.05515(19) -0.02903(18) 0.0349(13) Uani 0.738(8) 1 d D U P D 1
H71A H 1.1731 0.0353 -0.0586 0.052 Uiso 0.738(8) 1 calc R U P D 1
H71B H 1.1461 0.0254 -0.0068 0.052 Uiso 0.738(8) 1 calc R U P D 1
H71C H 1.2674 0.0661 -0.0216 0.052 Uiso 0.738(8) 1 calc R U P D 1
C72A C 1.1348(5) 0.1581(2) -0.06765(16) 0.0366(12) Uani 0.738(8) 1 d D U P D 1
H72A H 1.1138 0.1369 -0.0960 0.055 Uiso 0.738(8) 1 calc R U P D 1
H72B H 1.2271 0.1665 -0.0656 0.055 Uiso 0.738(8) 1 calc R U P D 1
H72C H 1.0879 0.1983 -0.0660 0.055 Uiso 0.738(8) 1 calc R U P D 1
C70' C 1.0966(3) 0.11538(12) -0.02911(9) 0.0239(6) Uani 0.262(8) 1 d D U P D 2
H70' H 1.0993 0.1584 -0.0150 0.029 Uiso 0.262(8) 1 calc R U P D 2
C71' C 1.1704(10) 0.0714(6) 0.0042(4) 0.035(3) Uani 0.262(8) 1 d D U P D 2
H71D H 1.1758 0.0286 -0.0085 0.052 Uiso 0.262(8) 1 calc R U P D 2
H71E H 1.1248 0.0697 0.0323 0.052 Uiso 0.262(8) 1 calc R U P D 2
H71F H 1.2569 0.0882 0.0097 0.052 Uiso 0.262(8) 1 calc R U P D 2
C72' C 1.1719(13) 0.1220(8) -0.0716(4) 0.037(3) Uani 0.262(8) 1 d D U P D 2
H72D H 1.1771 0.0807 -0.0864 0.055 Uiso 0.262(8) 1 calc R U P D 2
H72E H 1.2585 0.1374 -0.0641 0.055 Uiso 0.262(8) 1 calc R U P D 2
H72F H 1.1285 0.1524 -0.0915 0.055 Uiso 0.262(8) 1 calc R U P D 2
C73A C 0.9115(2) 0.11654(12) 0.07872(8) 0.0184(5) Uani 1 1 d . . . . .
H73A H 0.8959 0.0724 0.0822 0.022 Uiso 1 1 calc R U . . .
Co1B Co 0.44561(3) 0.37253(2) 0.67818(2) 0.01443(7) Uani 1 1 d . . . . .
I2B I 0.19523(2) 0.35870(2) 0.66809(2) 0.02891(5) Uani 1 1 d . . . . .
I3B I 0.49556(2) 0.49494(2) 0.67576(2) 0.01863(4) Uani 1 1 d . . . . .
C4B C 0.4818(2) 0.32903(11) 0.73771(8) 0.0147(5) Uani 1 1 d . . . . .
N5B N 0.49365(19) 0.35253(9) 0.78153(6) 0.0131(4) Uani 1 1 d . . . . .
C6B C 0.5166(2) 0.41887(11) 0.79251(7) 0.0150(5) Uani 1 1 d . . . . .
C7B C 0.4136(2) 0.45581(12) 0.80598(8) 0.0171(5) Uani 1 1 d . . . . .
C8B C 0.2763(2) 0.43173(12) 0.80717(9) 0.0202(6) Uani 1 1 d . . . . .
H8BA H 0.2752 0.3868 0.7963 0.024 Uiso 1 1 calc R U . . .
C9B C 0.1900(3) 0.47092(14) 0.77573(9) 0.0269(6) Uani 1 1 d . . . . .
H9BA H 0.2259 0.4710 0.7459 0.040 Uiso 1 1 calc R U . . .
H9BB H 0.1849 0.5146 0.7869 0.040 Uiso 1 1 calc R U . . .
H9BC H 0.1040 0.4522 0.7743 0.040 Uiso 1 1 calc R U . . .
C10B C 0.2252(3) 0.43252(14) 0.85468(10) 0.0300(7) Uani 1 1 d . . . . .
H10F H 0.2207 0.4764 0.8654 0.045 Uiso 1 1 calc R U . . .
H10G H 0.2829 0.4081 0.8744 0.045 Uiso 1 1 calc R U . . .
H10H H 0.1395 0.4135 0.8546 0.045 Uiso 1 1 calc R U . . .
C11B C 0.4402(3) 0.51854(12) 0.81771(9) 0.0234(6) Uani 1 1 d . . . . .
H11D H 0.3728 0.5450 0.8275 0.028 Uiso 1 1 calc R U . . .
C12B C 0.5623(3) 0.54304(13) 0.81551(9) 0.0268(6) Uani 1 1 d . . . . .
H12B H 0.5780 0.5861 0.8234 0.032 Uiso 1 1 calc R U . . .
C13B C 0.6616(3) 0.50523(13) 0.80186(9) 0.0261(6) Uani 1 1 d . . . . .
H13B H 0.7454 0.5227 0.8007 0.031 Uiso 1 1 calc R U . . .
C14B C 0.6420(3) 0.44206(12) 0.78973(8) 0.0204(6) Uani 1 1 d . . . . .
C15B C 0.7534(3) 0.40234(14) 0.77428(10) 0.0275(6) Uani 1 1 d . . . . .
H15B H 0.7177 0.3610 0.7632 0.033 Uiso 1 1 calc R U . . .
C16B C 0.8486(3) 0.38750(19) 0.81232(12) 0.0513(10) Uani 1 1 d . . . . .
H16D H 0.9198 0.3625 0.8008 0.077 Uiso 1 1 calc R U . . .
H16E H 0.8053 0.3632 0.8354 0.077 Uiso 1 1 calc R U . . .
H16F H 0.8817 0.4273 0.8252 0.077 Uiso 1 1 calc R U . . .
C17B C 0.8229(3) 0.43305(18) 0.73596(11) 0.0423(8) Uani 1 1 d . . . . .
H17D H 0.8926 0.4053 0.7266 0.063 Uiso 1 1 calc R U . . .
H17E H 0.8583 0.4741 0.7457 0.063 Uiso 1 1 calc R U . . .
H17F H 0.7625 0.4396 0.7109 0.063 Uiso 1 1 calc R U . . .
C18B C 0.4787(2) 0.30626(11) 0.81238(8) 0.0143(5) Uani 1 1 d . . . . .
C19B C 0.4733(2) 0.31403(12) 0.86099(8) 0.0174(5) Uani 1 1 d . . . . .
C20B C 0.3834(3) 0.28012(13) 0.88526(8) 0.0225(6) Uani 1 1 d . . . . .
H20B H 0.3274 0.2511 0.8703 0.027 Uiso 1 1 calc R U . . .
C21B C 0.3752(3) 0.28848(15) 0.93083(9) 0.0324(7) Uani 1 1 d . . . . .
H21B H 0.3143 0.2648 0.9470 0.039 Uiso 1 1 calc R U . . .
C22B C 0.4548(3) 0.33089(15) 0.95294(9) 0.0346(7) Uani 1 1 d . . . . .
H22B H 0.4480 0.3369 0.9842 0.042 Uiso 1 1 calc R U . . .
C23B C 0.5443(3) 0.36457(14) 0.92962(9) 0.0327(7) Uani 1 1 d . . . . .
H23B H 0.5999 0.3934 0.9449 0.039 Uiso 1 1 calc R U . . .
C24B C 0.5536(3) 0.35670(13) 0.88404(9) 0.0236(6) Uani 1 1 d . . . . .
H24B H 0.6151 0.3805 0.8683 0.028 Uiso 1 1 calc R U . . .
N25B N 0.46034(19) 0.25174(9) 0.78925(6) 0.0147(4) Uani 1 1 d . . . . .
C26B C 0.4349(2) 0.18887(11) 0.80626(8) 0.0171(5) Uani 1 1 d . . . . .
C27B C 0.5361(3) 0.15248(13) 0.82301(10) 0.0266(6) Uani 1 1 d . . . . .
C28B C 0.6745(3) 0.17547(14) 0.82298(12) 0.0381(8) Uani 1 1 d . . . . .
H28B H 0.6789 0.2124 0.8022 0.046 Uiso 1 1 calc R U . . .
C29B C 0.7212(3) 0.19775(16) 0.86896(14) 0.0553(11) Uani 1 1 d . . . . .
H29D H 0.8104 0.2120 0.8674 0.083 Uiso 1 1 calc R U . . .
H29E H 0.7157 0.1626 0.8902 0.083 Uiso 1 1 calc R U . . .
H29F H 0.6677 0.2330 0.8789 0.083 Uiso 1 1 calc R U . . .
C30B C 0.7633(3) 0.12390(16) 0.80576(12) 0.0406(8) Uani 1 1 d . . . . .
H30D H 0.7262 0.1055 0.7783 0.061 Uiso 1 1 calc R U . . .
H30E H 0.7735 0.0906 0.8283 0.061 Uiso 1 1 calc R U . . .
H30F H 0.8471 0.1425 0.7996 0.061 Uiso 1 1 calc R U . . .
C31B C 0.5057(3) 0.09190(14) 0.83862(11) 0.0390(8) Uani 1 1 d . . . . .
H31B H 0.5716 0.0660 0.8512 0.047 Uiso 1 1 calc R U . . .
C32B C 0.3822(3) 0.06922(15) 0.83611(11) 0.0401(8) Uani 1 1 d . . . . .
H32B H 0.3635 0.0280 0.8469 0.048 Uiso 1 1 calc R U . . .
C33B C 0.2856(3) 0.10592(14) 0.81805(10) 0.0341(7) Uani 1 1 d . . . . .
H33B H 0.2011 0.0892 0.8160 0.041 Uiso 1 1 calc R U . . .
C34B C 0.3086(3) 0.16701(13) 0.80268(9) 0.0233(6) Uani 1 1 d . . . . .
C35B C 0.2001(3) 0.20520(15) 0.78136(10) 0.0322(7) Uani 1 1 d . . . . .
H35B H 0.2346 0.2479 0.7734 0.039 Uiso 1 1 calc R U . . .
C36B C 0.1533(3) 0.1726(2) 0.73830(11) 0.0513(10) Uani 1 1 d . . . . .
H36D H 0.0920 0.2002 0.7225 0.077 Uiso 1 1 calc R U . . .
H36E H 0.1114 0.1323 0.7455 0.077 Uiso 1 1 calc R U . . .
H36F H 0.2265 0.1643 0.7193 0.077 Uiso 1 1 calc R U . . .
C37B C 0.0898(3) 0.21501(18) 0.81300(12) 0.0454(9) Uani 1 1 d . . . . .
H37D H 0.0210 0.2387 0.7977 0.068 Uiso 1 1 calc R U . . .
H37E H 0.1203 0.2389 0.8392 0.068 Uiso 1 1 calc R U . . .
H37F H 0.0570 0.1737 0.8224 0.068 Uiso 1 1 calc R U . . .
C38B C 0.4622(2) 0.26565(12) 0.74417(8) 0.0157(5) Uani 1 1 d . . . . .
H38B H 0.4513 0.2353 0.7209 0.019 Uiso 1 1 calc R U . . .
C39B C 0.5338(2) 0.34181(12) 0.62236(8) 0.0160(5) Uani 1 1 d . . . . .
N40B N 0.5674(2) 0.28189(9) 0.60502(6) 0.0154(4) Uani 1 1 d . . . . .
C41B C 0.5544(2) 0.22404(12) 0.63056(8) 0.0175(5) Uani 1 1 d . . . . .
C42B C 0.6527(3) 0.20903(12) 0.66129(9) 0.0219(6) Uani 1 1 d D U . . .
C43B C 0.7645(4) 0.2546(2) 0.67206(14) 0.0240(9) Uani 0.779(6) 1 d D U P E 1
H43B H 0.7325 0.2989 0.6676 0.029 Uiso 0.779(6) 1 calc R U P E 1
C44B C 0.8743(4) 0.2441(2) 0.64020(13) 0.0367(12) Uani 0.779(6) 1 d D U P E 1
H44X H 0.8439 0.2518 0.6095 0.055 Uiso 0.779(6) 1 calc R U P E 1
H44Y H 0.9050 0.2003 0.6429 0.055 Uiso 0.779(6) 1 calc R U P E 1
H44Z H 0.9444 0.2735 0.6477 0.055 Uiso 0.779(6) 1 calc R U P E 1
C45B C 0.8170(4) 0.2495(2) 0.71960(13) 0.0299(10) Uani 0.779(6) 1 d D U P E 1
H45X H 0.8539 0.2072 0.7243 0.045 Uiso 0.779(6) 1 calc R U P E 1
H45Y H 0.7475 0.2562 0.7405 0.045 Uiso 0.779(6) 1 calc R U P E 1
H45Z H 0.8835 0.2818 0.7247 0.045 Uiso 0.779(6) 1 calc R U P E 1
C43' C 0.7859(12) 0.2416(7) 0.6567(5) 0.0240(9) Uani 0.221(6) 1 d D U P E 2
H43' H 0.7822 0.2696 0.6299 0.029 Uiso 0.221(6) 1 calc R U P E 2
C44' C 0.9017(11) 0.1977(7) 0.6529(6) 0.037(4) Uani 0.221(6) 1 d D U P E 2
H44U H 0.8950 0.1739 0.6249 0.056 Uiso 0.221(6) 1 calc R U P E 2
H44V H 0.9037 0.1680 0.6780 0.056 Uiso 0.221(6) 1 calc R U P E 2
H44W H 0.9805 0.2231 0.6535 0.056 Uiso 0.221(6) 1 calc R U P E 2
C45' C 0.7983(15) 0.2833(8) 0.6979(6) 0.043(4) Uani 0.221(6) 1 d D U P E 2
H45U H 0.8098 0.2567 0.7244 0.051 Uiso 0.221(6) 1 calc R U P E 2
H45V H 0.7205 0.3089 0.7006 0.051 Uiso 0.221(6) 1 calc R U P E 2
H45W H 0.8725 0.3115 0.6952 0.051 Uiso 0.221(6) 1 calc R U P E 2
C46B C 0.6397(3) 0.15327(13) 0.68521(9) 0.0237(6) Uani 1 1 d . . . . .
H46B H 0.7052 0.1414 0.7061 0.028 Uiso 1 1 calc R U . . .
C47B C 0.5339(3) 0.11463(14) 0.67940(10) 0.0313(7) Uani 1 1 d . . . . .
H47B H 0.5270 0.0767 0.6962 0.038 Uiso 1 1 calc R U . . .
C48B C 0.4383(3) 0.13106(14) 0.64915(11) 0.0353(7) Uani 1 1 d . . . . .
H48B H 0.3656 0.1042 0.6455 0.042 Uiso 1 1 calc R U . . .
C49B C 0.4457(3) 0.18642(13) 0.62356(9) 0.0251(6) Uani 1 1 d . . . . .
C50B C 0.3406(3) 0.20202(15) 0.58927(11) 0.0356(8) Uani 1 1 d . . . . .
H50B H 0.3497 0.2477 0.5808 0.043 Uiso 1 1 calc R U . . .
C51B C 0.2065(3) 0.19238(16) 0.60712(12) 0.0407(8) Uani 1 1 d . . . . .
H51X H 0.1427 0.2063 0.5847 0.061 Uiso 1 1 calc R U . . .
H51Y H 0.1973 0.2173 0.6345 0.061 Uiso 1 1 calc R U . . .
H51Z H 0.1934 0.1473 0.6136 0.061 Uiso 1 1 calc R U . . .
C52B C 0.3550(3) 0.16127(19) 0.54685(11) 0.0493(10) Uani 1 1 d . . . . .
H52X H 0.2892 0.1735 0.5246 0.074 Uiso 1 1 calc R U . . .
H52Y H 0.3447 0.1163 0.5543 0.074 Uiso 1 1 calc R U . . .
H52Z H 0.4401 0.1682 0.5347 0.074 Uiso 1 1 calc R U . . .
C53B C 0.6132(2) 0.28599(12) 0.56314(8) 0.0177(5) Uani 1 1 d . . . . .
C54B C 0.6582(3) 0.23424(13) 0.53402(9) 0.0236(6) Uani 1 1 d . . . . .
C55B C 0.7116(3) 0.17906(15) 0.55112(10) 0.0370(8) Uani 1 1 d . . . . .
H55B H 0.7217 0.1742 0.5825 0.044 Uiso 1 1 calc R U . . .
C56B C 0.7506(4) 0.13067(17) 0.52301(12) 0.0545(10) Uani 1 1 d . . . . .
H56B H 0.7877 0.0933 0.5353 0.065 Uiso 1 1 calc R U . . .
C57B C 0.7362(4) 0.13634(18) 0.47787(12) 0.0590(12) Uani 1 1 d . . . . .
H57B H 0.7616 0.1027 0.4589 0.071 Uiso 1 1 calc R U . . .
C58B C 0.6848(4) 0.19079(16) 0.46010(11) 0.0464(9) Uani 1 1 d . . . . .
H58B H 0.6767 0.1952 0.4287 0.056 Uiso 1 1 calc R U . . .
C59B C 0.6448(3) 0.23925(14) 0.48739(10) 0.0334(7) Uani 1 1 d . . . . .
H59B H 0.6079 0.2764 0.4746 0.040 Uiso 1 1 calc R U . . .
N60B N 0.6102(2) 0.34814(10) 0.55284(7) 0.0192(5) Uani 1 1 d . . . . .
C61B C 0.6539(3) 0.37870(12) 0.51271(8) 0.0214(6) Uani 1 1 d . . . . .
C62B C 0.7843(3) 0.38900(13) 0.50859(9) 0.0247(6) Uani 1 1 d D U . . .
C63B C 0.8815(3) 0.37650(13) 0.54634(9) 0.0280(6) Uani 0.852(11) 1 d D U P F 1
H63B H 0.8334 0.3592 0.5720 0.034 Uiso 0.852(11) 1 calc R U P F 1
C64B C 0.9818(4) 0.3272(2) 0.53397(13) 0.0353(12) Uani 0.852(11) 1 d D U P F 1
H64X H 0.9391 0.2871 0.5262 0.053 Uiso 0.852(11) 1 calc R U P F 1
H64Y H 1.0409 0.3205 0.5594 0.053 Uiso 0.852(11) 1 calc R U P F 1
H64Z H 1.0298 0.3424 0.5084 0.053 Uiso 0.852(11) 1 calc R U P F 1
C65B C 0.9457(6) 0.4375(2) 0.56195(19) 0.0449(14) Uani 0.852(11) 1 d D U P F 1
H65X H 0.9938 0.4558 0.5375 0.067 Uiso 0.852(11) 1 calc R U P F 1
H65Y H 1.0043 0.4285 0.5871 0.067 Uiso 0.852(11) 1 calc R U P F 1
H65Z H 0.8802 0.4677 0.5713 0.067 Uiso 0.852(11) 1 calc R U P F 1
C63' C 0.8815(3) 0.37650(13) 0.54634(9) 0.0280(6) Uani 0.148(11) 1 d D U P F 2
H63' H 0.8532 0.3389 0.5638 0.034 Uiso 0.148(11) 1 calc R U P F 2
C64' C 1.0164(16) 0.3637(17) 0.5282(8) 0.051(6) Uani 0.148(11) 1 d D U P F 2
H64U H 1.0115 0.3291 0.5063 0.077 Uiso 0.148(11) 1 calc R U P F 2
H64V H 1.0747 0.3516 0.5528 0.077 Uiso 0.148(11) 1 calc R U P F 2
H64W H 1.0486 0.4021 0.5139 0.077 Uiso 0.148(11) 1 calc R U P F 2
C65' C 0.892(3) 0.4343(11) 0.5774(8) 0.040(6) Uani 0.148(11) 1 d D U P F 2
H65U H 0.9117 0.4722 0.5598 0.060 Uiso 0.148(11) 1 calc R U P F 2
H65V H 0.9611 0.4273 0.5996 0.060 Uiso 0.148(11) 1 calc R U P F 2
H65W H 0.8110 0.4404 0.5925 0.060 Uiso 0.148(11) 1 calc R U P F 2
C66B C 0.8224(3) 0.41577(15) 0.46864(10) 0.0355(7) Uani 1 1 d . . . . .
H66B H 0.9110 0.4225 0.4638 0.043 Uiso 1 1 calc R U . . .
C67B C 0.7334(4) 0.43272(17) 0.43582(10) 0.0428(9) Uani 1 1 d . . . . .
H67B H 0.7620 0.4497 0.4085 0.051 Uiso 1 1 calc R U . . .
C68B C 0.6034(3) 0.42525(15) 0.44221(9) 0.0377(8) Uani 1 1 d . . . . .
H68B H 0.5439 0.4387 0.4197 0.045 Uiso 1 1 calc R U . . .
C69B C 0.5583(3) 0.39825(14) 0.48130(9) 0.0282(6) Uani 1 1 d . . . . .
C70B C 0.4157(3) 0.39128(15) 0.48986(10) 0.0327(7) Uani 1 1 d . . . . .
H70B H 0.4050 0.3969 0.5227 0.039 Uiso 1 1 calc R U . . .
C71B C 0.3628(4) 0.32590(17) 0.47794(13) 0.0510(10) Uani 1 1 d . . . . .
H71X H 0.3840 0.3155 0.4472 0.076 Uiso 1 1 calc R U . . .
H71Y H 0.2694 0.3259 0.4809 0.076 Uiso 1 1 calc R U . . .
H71Z H 0.4007 0.2942 0.4981 0.076 Uiso 1 1 calc R U . . .
C72B C 0.3345(4) 0.44226(17) 0.46687(12) 0.0464(9) Uani 1 1 d . . . . .
H72X H 0.3348 0.4356 0.4345 0.070 Uiso 1 1 calc R U . . .
H72Y H 0.3702 0.4842 0.4740 0.070 Uiso 1 1 calc R U . . .
H72Z H 0.2464 0.4397 0.4773 0.070 Uiso 1 1 calc R U . . .
C73B C 0.5638(3) 0.38209(12) 0.58849(8) 0.0189(5) Uani 1 1 d . . . . .
H73B H 0.5542 0.4269 0.5893 0.023 Uiso 1 1 calc R U . . .

loop_
_atom_site_aniso_label
_atom_site_aniso_U_11
_atom_site_aniso_U_22
_atom_site_aniso_U_33
_atom_site_aniso_U_23
_atom_site_aniso_U_13
_atom_site_aniso_U_12
O74 0.112(4) 0.094(3) 0.037(2) -0.005(2) -0.008(2) 0.046(3)
C75 0.128(5) 0.073(5) 0.032(3) 0.002(3) 0.002(3) 0.043(4)
C76 0.123(5) 0.049(4) 0.060(3) 0.007(3) 0.021(3) 0.012(4)
C77 0.075(4) 0.040(3) 0.064(4) 0.000(3) 0.013(3) -0.002(3)
C78 0.065(3) 0.033(3) 0.049(3) -0.010(2) -0.003(2) -0.007(2)
O74' 0.131(7) 0.091(7) 0.094(7) 0.003(6) 0.008(6) 0.010(6)
C75' 0.101(7) 0.037(7) 0.086(8) -0.003(6) 0.003(6) -0.008(6)
C76' 0.103(7) 0.063(8) 0.082(7) 0.015(6) 0.004(6) -0.011(6)
C77' 0.118(6) 0.059(7) 0.068(7) -0.012(6) 0.001(6) 0.006(6)
C78' 0.126(7) 0.083(8) 0.081(7) 0.016(7) 0.015(6) 0.008(7)
O81 0.087(6) 0.130(8) 0.065(5) -0.002(5) 0.011(4) -0.019(6)
C81 0.090(8) 0.140(10) 0.068(6) -0.011(6) 0.012(5) -0.018(7)
C82 0.102(8) 0.187(11) 0.074(6) -0.019(7) 0.021(6) 0.000(8)
C83 0.112(8) 0.197(11) 0.080(6) -0.017(7) 0.016(6) 0.017(7)
C84 0.091(8) 0.173(10) 0.072(6) -0.012(6) 0.012(5) 0.000(7)
O81' 0.107(9) 0.183(11) 0.082(8) -0.018(8) 0.026(7) 0.001(8)
C81' 0.106(10) 0.179(12) 0.075(8) -0.017(8) 0.022(7) -0.003(9)
C82' 0.107(10) 0.185(12) 0.075(9) -0.017(9) 0.024(8) -0.002(9)
C83' 0.103(10) 0.180(11) 0.073(8) -0.015(8) 0.024(8) -0.007(9)
C84' 0.097(10) 0.176(11) 0.076(8) -0.014(8) 0.025(7) -0.002(9)
C91 0.087(5) 0.046(4) 0.083(5) 0.001(4) -0.034(4) -0.010(4)
C92 0.088(5) 0.042(5) 0.079(5) 0.010(4) -0.039(4) -0.020(5)
C93 0.084(3) 0.042(3) 0.076(3) 0.009(2) -0.034(2) -0.010(3)
C91' 0.081(5) 0.046(4) 0.086(4) 0.006(3) -0.039(4) -0.006(4)
C92' 0.085(5) 0.041(4) 0.076(4) 0.010(4) -0.031(4) -0.020(4)
C93' 0.084(3) 0.042(3) 0.076(3) 0.009(2) -0.034(2) -0.010(3)
Co1A 0.01557(18) 0.01607(17) 0.01599(16) -0.00200(13) 0.00224(13) -0.00098(14)
I2A 0.02924(10) 0.01480(8) 0.02207(9) -0.00244(6) 0.00440(7) -0.00129(7)
I3A 0.01538(10) 0.04069(12) 0.03737(11) 0.00466(9) 0.00420(8) 0.00029(8)
C4A 0.0103(12) 0.0207(13) 0.0169(12) 0.0005(10) 0.0020(9) -0.0002(10)
N5A 0.0146(11) 0.0131(10) 0.0187(10) -0.0007(8) 0.0016(8) 0.0023(8)
C6A 0.0205(14) 0.0154(12) 0.0173(12) -0.0006(10) -0.0003(10) 0.0045(10)
C7A 0.0217(14) 0.0207(13) 0.0195(13) -0.0009(10) 0.0026(11) 0.0009(11)
C8A 0.0198(15) 0.0224(14) 0.0287(14) 0.0010(11) 0.0067(11) -0.0016(11)
C9A 0.0347(19) 0.0434(19) 0.0369(17) -0.0076(15) 0.0138(14) -0.0048(15)
C10A 0.0299(17) 0.0344(17) 0.0354(16) 0.0027(13) 0.0016(13) -0.0068(14)
C11A 0.0388(19) 0.0220(15) 0.0330(16) 0.0052(12) 0.0090(14) 0.0029(13)
C12A 0.048(2) 0.0250(16) 0.0432(18) 0.0105(14) 0.0066(16) 0.0145(15)
C13A 0.0266(17) 0.0305(17) 0.0455(18) 0.0050(14) 0.0051(14) 0.0150(13)
C14A 0.0207(15) 0.0242(15) 0.0300(15) 0.0025(12) 0.0028(12) 0.0054(12)
C15A 0.0189(15) 0.0320(17) 0.0436(18) 0.0064(14) 0.0062(13) 0.0068(13)
C16A 0.0288(18) 0.051(2) 0.049(2) -0.0125(17) 0.0114(15) -0.0087(16)
C17A 0.038(2) 0.0380(19) 0.059(2) -0.0126(17) 0.0160(17) -0.0080(16)
C18A 0.0120(12) 0.0172(12) 0.0183(12) -0.0016(10) 0.0005(10) 0.0009(10)
C19A 0.0221(14) 0.0165(13) 0.0183(12) -0.0011(10) -0.0015(10) 0.0009(11)
C20A 0.0322(17) 0.0275(15) 0.0244(14) -0.0002(12) -0.0027(12) 0.0083(13)
C21A 0.041(2) 0.046(2) 0.0265(15) 0.0041(14) -0.0103(14) 0.0154(16)
C22A 0.052(2) 0.046(2) 0.0184(14) 0.0001(13) -0.0065(14) 0.0110(17)
C23A 0.0392(19) 0.0314(16) 0.0209(14) -0.0027(12) 0.0014(13) 0.0062(14)
C24A 0.0255(15) 0.0233(14) 0.0212(13) 0.0007(11) 0.0003(11) 0.0058(12)
N25A 0.0138(11) 0.0149(10) 0.0172(10) -0.0012(8) 0.0007(8) 0.0016(8)
C26A 0.0172(13) 0.0128(12) 0.0156(11) -0.0006(9) 0.0010(10) 0.0019(10)
C27A 0.0213(14) 0.0192(13) 0.0162(12) 0.0015(10) 0.0033(10) 0.0025(11)
C28A 0.0159(14) 0.0231(14) 0.0321(15) -0.0013(12) 0.0025(11) 0.0036(11)
C29A 0.0201(16) 0.0466(19) 0.0311(16) -0.0015(14) 0.0001(12) 0.0051(14)
C30A 0.0191(16) 0.0388(18) 0.0415(17) 0.0089(14) 0.0041(13) 0.0039(13)
C31A 0.0277(16) 0.0206(14) 0.0254(14) 0.0000(11) 0.0033(12) 0.0090(12)
C32A 0.0411(19) 0.0148(13) 0.0287(15) -0.0046(11) 0.0025(13) 0.0018(13)
C33A 0.0298(16) 0.0175(13) 0.0274(14) -0.0020(11) -0.0022(12) -0.0050(12)
C34A 0.0195(14) 0.0205(13) 0.0200(13) 0.0006(10) 0.0012(11) -0.0008(11)
C35A 0.0170(14) 0.0218(14) 0.0341(15) -0.0027(12) 0.0001(12) -0.0026(11)
C36A 0.0227(16) 0.0454(19) 0.0353(17) 0.0056(14) -0.0033(13) -0.0009(14)
C37A 0.0244(16) 0.0363(17) 0.0296(15) -0.0020(13) 0.0007(12) -0.0074(13)
C38A 0.0151(13) 0.0178(13) 0.0154(11) -0.0015(10) 0.0011(10) -0.0007(10)
C39A 0.0162(13) 0.0180(13) 0.0184(12) 0.0002(10) 0.0041(10) 0.0010(10)
N40A 0.0169(11) 0.0149(10) 0.0155(10) -0.0049(8) 0.0028(8) -0.0004(9)
C41A 0.0205(14) 0.0155(12) 0.0160(12) -0.0035(10) 0.0027(10) -0.0012(10)
C42A 0.0179(14) 0.0201(13) 0.0192(12) -0.0004(10) 0.0039(10) -0.0036(11)
C43A 0.0200(15) 0.0249(15) 0.0281(14) -0.0036(11) 0.0022(11) 0.0002(12)
C44A 0.0251(17) 0.051(2) 0.0350(17) -0.0062(15) 0.0035(13) 0.0122(15)
C45A 0.0232(16) 0.0315(16) 0.0336(16) 0.0005(13) -0.0015(13) 0.0036(13)
C46A 0.0211(15) 0.0249(14) 0.0257(14) -0.0066(11) -0.0002(11) -0.0060(12)
C47A 0.0302(17) 0.0198(14) 0.0295(15) -0.0089(11) -0.0006(12) -0.0069(12)
C48A 0.0249(15) 0.0190(13) 0.0256(14) -0.0047(11) 0.0014(11) 0.0047(11)
C49A 0.0199(14) 0.0184(13) 0.0172(12) -0.0029(10) 0.0030(10) -0.0014(11)
C50A 0.0208(15) 0.0218(14) 0.0246(13) -0.0056(11) -0.0019(11) 0.0029(11)
C51A 0.0209(15) 0.0303(16) 0.0371(16) -0.0074(13) 0.0028(13) 0.0036(12)
C52A 0.0386(19) 0.0357(18) 0.0279(15) -0.0010(13) -0.0054(13) 0.0098(14)
C53A 0.0156(13) 0.0181(13) 0.0173(12) -0.0027(10) 0.0021(10) -0.0006(10)
C54A 0.0242(15) 0.0158(13) 0.0177(12) -0.0017(10) 0.0056(11) 0.0024(11)
C55A 0.0307(16) 0.0174(13) 0.0242(14) -0.0021(11) 0.0025(12) -0.0005(12)
C56A 0.0430(19) 0.0210(14) 0.0207(13) 0.0017(11) 0.0016(13) 0.0015(13)
C57A 0.050(2) 0.0227(15) 0.0261(15) 0.0053(12) 0.0103(14) -0.0012(14)
C58A 0.0333(18) 0.0222(15) 0.0357(16) 0.0026(12) 0.0116(13) -0.0054(13)
C59A 0.0238(15) 0.0233(14) 0.0260(14) -0.0001(11) 0.0057(11) -0.0028(12)
N60A 0.0207(12) 0.0153(11) 0.0146(10) -0.0026(8) 0.0025(9) -0.0010(9)
C61A 0.0269(15) 0.0141(12) 0.0128(11) -0.0024(9) 0.0003(10) -0.0013(11)
C62A 0.0256(15) 0.0150(13) 0.0222(13) 0.0021(10) -0.0013(11) -0.0006(11)
C63A 0.0219(15) 0.0237(15) 0.0324(15) -0.0061(12) 0.0021(12) -0.0033(12)
C64A 0.0377(19) 0.0356(18) 0.0361(17) 0.0007(14) 0.0081(14) -0.0074(15)
C65A 0.0313(19) 0.044(2) 0.057(2) 0.0084(17) 0.0082(16) 0.0084(16)
C66A 0.0307(17) 0.0237(15) 0.0266(14) -0.0018(11) -0.0061(12) -0.0039(12)
C67A 0.045(2) 0.0269(16) 0.0206(14) -0.0073(12) -0.0055(13) -0.0035(14)
C68A 0.0417(19) 0.0233(15) 0.0191(13) -0.0036(11) 0.0035(12) 0.0014(13)
C69A 0.0286(15) 0.0159(13) 0.0179(12) -0.0003(10) 0.0028(11) -0.0002(11)
C70A 0.0278(15) 0.0177(13) 0.0264(14) -0.0014(11) 0.0065(11) -0.0005(11)
C71A 0.029(2) 0.024(2) 0.052(3) 0.0056(19) 0.003(2) 0.0016(17)
C72A 0.038(3) 0.024(2) 0.048(3) 0.009(2) 0.018(2) -0.001(2)
C70' 0.0278(15) 0.0177(13) 0.0264(14) -0.0014(11) 0.0065(11) -0.0005(11)
C71' 0.021(6) 0.042(7) 0.042(7) 0.009(5) 0.006(4) 0.003(5)
C72' 0.037(7) 0.039(8) 0.034(5) 0.001(5) 0.012(4) -0.008(6)
C73A 0.0221(14) 0.0153(12) 0.0179(12) 0.0004(10) 0.0025(10) 0.0002(11)
Co1B 0.01437(18) 0.01465(17) 0.01425(16) 0.00047(13) -0.00005(13) 0.00151(13)
I2B 0.01537(9) 0.03241(11) 0.03861(11) -0.00654(8) -0.00541(8) 0.00137(8)
I3B 0.02361(10) 0.01345(8) 0.01877(8) 0.00030(6) -0.00097(7) 0.00246(7)
C4B 0.0106(12) 0.0179(12) 0.0155(11) -0.0004(9) 0.0001(9) 0.0020(10)
N5B 0.0105(10) 0.0122(10) 0.0166(10) 0.0016(8) -0.0011(8) 0.0004(8)
C6B 0.0180(13) 0.0146(12) 0.0123(11) 0.0012(9) -0.0031(10) -0.0006(10)
C7B 0.0180(13) 0.0168(12) 0.0163(12) 0.0028(10) -0.0007(10) 0.0006(10)
C8B 0.0184(14) 0.0163(13) 0.0262(14) 0.0006(10) 0.0050(11) 0.0014(11)
C9B 0.0187(15) 0.0299(16) 0.0321(15) -0.0019(12) -0.0011(12) 0.0022(12)
C10B 0.0250(16) 0.0302(16) 0.0355(16) 0.0096(13) 0.0129(13) 0.0085(13)
C11B 0.0269(16) 0.0168(13) 0.0266(14) -0.0030(11) 0.0001(12) 0.0038(11)
C12B 0.0315(17) 0.0179(14) 0.0307(15) -0.0010(11) -0.0061(13) -0.0043(12)
C13B 0.0225(15) 0.0215(14) 0.0340(15) 0.0028(12) -0.0072(12) -0.0091(12)
C14B 0.0164(14) 0.0218(14) 0.0228(13) 0.0055(11) -0.0038(11) -0.0021(11)
C15B 0.0137(14) 0.0242(15) 0.0445(17) 0.0012(13) -0.0003(12) -0.0029(11)
C16B 0.0281(19) 0.069(3) 0.057(2) 0.034(2) 0.0062(16) 0.0220(18)
C17B 0.0218(17) 0.062(2) 0.0438(19) 0.0167(17) 0.0043(14) 0.0114(16)
C18B 0.0098(12) 0.0157(12) 0.0172(12) 0.0008(9) -0.0011(9) 0.0018(10)
C19B 0.0188(14) 0.0171(13) 0.0163(12) 0.0017(10) -0.0007(10) 0.0058(10)
C20B 0.0232(15) 0.0223(14) 0.0221(13) 0.0062(11) 0.0018(11) 0.0030(11)
C21B 0.0387(19) 0.0340(17) 0.0252(15) 0.0096(13) 0.0103(13) 0.0079(14)
C22B 0.051(2) 0.0372(18) 0.0158(13) -0.0001(12) 0.0040(13) 0.0127(16)
C23B 0.044(2) 0.0322(17) 0.0212(14) -0.0041(12) -0.0045(13) 0.0001(14)
C24B 0.0258(15) 0.0231(14) 0.0218(13) 0.0014(11) -0.0016(11) 0.0008(12)
N25B 0.0141(11) 0.0129(10) 0.0170(10) 0.0009(8) -0.0006(8) 0.0019(8)
C26B 0.0210(14) 0.0106(12) 0.0195(12) 0.0032(9) -0.0028(10) -0.0017(10)
C27B 0.0243(16) 0.0188(14) 0.0362(16) 0.0030(12) -0.0113(13) 0.0003(12)
C28B 0.0245(17) 0.0214(15) 0.068(2) 0.0123(15) -0.0138(16) 0.0006(13)
C29B 0.035(2) 0.0305(19) 0.099(3) -0.0227(19) -0.031(2) 0.0111(15)
C30B 0.0290(18) 0.0374(19) 0.055(2) 0.0080(16) -0.0090(16) 0.0078(15)
C31B 0.039(2) 0.0187(15) 0.059(2) 0.0119(14) -0.0150(16) 0.0026(14)
C32B 0.052(2) 0.0224(16) 0.0453(19) 0.0108(14) -0.0089(16) -0.0126(15)
C33B 0.0310(18) 0.0316(17) 0.0394(17) 0.0120(14) -0.0059(14) -0.0154(14)
C34B 0.0209(15) 0.0265(15) 0.0225(13) 0.0067(11) -0.0019(11) -0.0047(12)
C35B 0.0157(15) 0.0394(18) 0.0414(17) 0.0170(14) -0.0045(13) -0.0045(13)
C36B 0.0293(19) 0.086(3) 0.0381(19) 0.0117(19) -0.0067(15) 0.0026(19)
C37B 0.0197(17) 0.066(2) 0.051(2) 0.0108(18) -0.0033(15) 0.0034(16)
C38B 0.0144(13) 0.0176(12) 0.0150(11) -0.0009(9) -0.0011(10) 0.0022(10)
C39B 0.0135(13) 0.0159(12) 0.0184(12) 0.0000(10) -0.0016(10) 0.0020(10)
N40B 0.0157(11) 0.0141(10) 0.0165(10) 0.0008(8) 0.0018(8) 0.0011(8)
C41B 0.0188(14) 0.0147(12) 0.0192(12) 0.0002(10) 0.0037(10) 0.0030(10)
C42B 0.0193(14) 0.0199(13) 0.0265(14) 0.0018(11) -0.0007(11) 0.0013(11)
C43B 0.0193(18) 0.022(2) 0.030(3) 0.0011(16) -0.0037(16) 0.0026(14)
C44B 0.024(2) 0.053(3) 0.033(2) 0.0060(19) 0.0007(17) -0.011(2)
C45B 0.021(2) 0.039(2) 0.029(2) -0.0041(18) -0.0039(16) 0.0055(18)
C43' 0.0193(18) 0.022(2) 0.030(3) 0.0011(16) -0.0037(16) 0.0026(14)
C44' 0.011(5) 0.034(7) 0.067(10) -0.007(7) 0.002(5) 0.003(5)
C45' 0.034(8) 0.052(9) 0.041(7) -0.014(7) 0.004(6) 0.000(6)
C46B 0.0217(15) 0.0250(14) 0.0245(14) 0.0056(11) 0.0004(11) 0.0073(12)
C47B 0.0260(16) 0.0242(15) 0.0439(18) 0.0149(13) 0.0017(14) 0.0032(13)
C48B 0.0243(16) 0.0257(16) 0.056(2) 0.0130(14) -0.0053(15) -0.0061(13)
C49B 0.0207(15) 0.0213(14) 0.0332(15) 0.0034(12) -0.0018(12) -0.0018(11)
C50B 0.0283(17) 0.0273(16) 0.0503(19) 0.0145(14) -0.0160(15) -0.0100(13)
C51B 0.0290(18) 0.0352(18) 0.057(2) -0.0011(16) -0.0145(16) 0.0005(14)
C52B 0.040(2) 0.066(3) 0.0408(19) 0.0059(18) -0.0117(16) -0.0165(19)
C53B 0.0162(13) 0.0188(13) 0.0181(12) -0.0009(10) -0.0005(10) -0.0010(10)
C54B 0.0232(15) 0.0227(14) 0.0251(14) -0.0045(11) 0.0069(11) -0.0014(12)
C55B 0.047(2) 0.0331(17) 0.0315(16) -0.0051(13) 0.0032(15) 0.0128(15)
C56B 0.075(3) 0.037(2) 0.052(2) -0.0068(17) 0.009(2) 0.027(2)
C57B 0.094(3) 0.040(2) 0.044(2) -0.0171(17) 0.023(2) 0.019(2)
C58B 0.073(3) 0.0369(19) 0.0298(17) -0.0104(14) 0.0165(17) 0.0011(18)
C59B 0.047(2) 0.0267(16) 0.0268(15) -0.0050(12) 0.0075(14) -0.0005(14)
N60B 0.0238(12) 0.0184(11) 0.0156(10) -0.0006(8) 0.0036(9) -0.0001(9)
C61B 0.0302(16) 0.0198(13) 0.0145(12) -0.0009(10) 0.0056(11) -0.0018(12)
C62B 0.0301(16) 0.0216(14) 0.0228(13) -0.0005(11) 0.0056(11) 0.0005(12)
C63B 0.0251(15) 0.0291(15) 0.0301(14) 0.0029(12) 0.0051(12) 0.0004(12)
C64B 0.033(2) 0.041(3) 0.032(2) -0.0001(17) 0.0042(16) 0.0049(19)
C65B 0.047(3) 0.032(2) 0.055(3) -0.003(2) -0.015(2) -0.003(2)
C63' 0.0251(15) 0.0291(15) 0.0301(14) 0.0029(12) 0.0051(12) 0.0004(12)
C64' 0.032(6) 0.050(14) 0.072(12) -0.009(10) 0.013(6) 0.001(7)
C65' 0.031(11) 0.045(9) 0.043(9) -0.004(8) -0.002(8) 0.006(8)
C66B 0.0364(19) 0.0410(19) 0.0296(16) 0.0032(14) 0.0129(14) -0.0031(15)
C67B 0.057(2) 0.051(2) 0.0211(15) 0.0093(14) 0.0114(15) -0.0077(18)
C68B 0.054(2) 0.0400(19) 0.0192(14) 0.0064(13) -0.0033(14) -0.0042(16)
C69B 0.0369(18) 0.0266(15) 0.0209(14) -0.0006(11) -0.0008(12) -0.0042(13)
C70B 0.0341(18) 0.0386(18) 0.0250(15) 0.0039(13) -0.0044(13) -0.0020(14)
C71B 0.042(2) 0.044(2) 0.066(2) 0.0121(18) -0.0131(19) -0.0038(17)
C72B 0.047(2) 0.042(2) 0.050(2) -0.0031(16) -0.0076(17) 0.0034(17)
C73B 0.0256(15) 0.0159(13) 0.0151(12) -0.0022(10) 0.0009(10) 0.0014(11)

loop_
_atom_type_symbol
_atom_type_description
_atom_type_scat_dispersion_real
_atom_type_scat_dispersion_imag
_atom_type_scat_source
C C 0.0015 0.0009 'International Tables Vol C Tables 4.2.6.8 and 6.1.1.4'
H H 0.0000 0.0000 'International Tables Vol C Tables 4.2.6.8 and 6.1.1.4'
N N 0.0030 0.0019 'International Tables Vol C Tables 4.2.6.8 and 6.1.1.4'
O O 0.0056 0.0036 'International Tables Vol C Tables 4.2.6.8 and 6.1.1.4'
Co Co 0.3050 0.6296 'International Tables Vol C Tables 4.2.6.8 and 6.1.1.4'
I I -0.8919 1.1868 'International Tables Vol C Tables 4.2.6.8 and 6.1.1.4'

loop_
_geom_angle_atom_site_label_1
_geom_angle_atom_site_label_2
_geom_angle_atom_site_label_3
_geom_angle
_geom_angle_site_symmetry_1
C75 O74 C78 109.5(4) .
O74 C75 C76 109.0(5) .
O74 C75 H75A 109.9 .
C76 C75 H75A 109.9 .
O74 C75 H75B 109.9 .
C76 C75 H75B 109.9 .
H75A C75 H75B 108.3 .
C75 C76 C77 103.3(5) .
C75 C76 H76A 111.1 .
C77 C76 H76A 111.1 .
C75 C76 H76B 111.1 .
C77 C76 H76B 111.1 .
H76A C76 H76B 109.1 .
C78 C77 C76 105.5(5) .
C78 C77 H77A 110.6 .
C76 C77 H77A 110.6 .
C78 C77 H77B 110.6 .
C76 C77 H77B 110.6 .
H77A C77 H77B 108.8 .
O74 C78 C77 103.7(5) .
O74 C78 H78A 111.0 .
C77 C78 H78A 111.0 .
O74 C78 H78B 111.0 .
C77 C78 H78B 111.0 .
H78A C78 H78B 109.0 .
C78' O74' C75' 108.4(13) .
O74' C75' C76' 104.6(12) .
O74' C75' H75X 110.8 .
C76' C75' H75X 110.8 .
O74' C75' H75Y 110.8 .
C76' C75' H75Y 110.8 .
H75X C75' H75Y 108.9 .
C75' C76' C77' 109.9(11) .
C75' C76' H76X 109.7 .
C77' C76' H76X 109.7 .
C75' C76' H76Y 109.7 .
C77' C76' H76Y 109.7 .
H76X C76' H76Y 108.2 .
C78' C77' C76' 99.6(11) .
C78' C77' H77X 111.9 .
C76' C77' H77X 111.9 .
C78' C77' H77Y 111.9 .
C76' C77' H77Y 111.9 .
H77X C77' H77Y 109.6 .
O74' C78' C77' 112.5(13) .
O74' C78' H78X 109.1 .
C77' C78' H78X 109.1 .
O74' C78' H78Y 109.1 .
C77' C78' H78Y 109.1 .
H78X C78' H78Y 107.8 .
C84 O81 C81 107.1(10) .
O81 C81 C82 107.8(11) .
O81 C81 H81A 110.1 .
C82 C81 H81A 110.1 .
O81 C81 H81B 110.1 .
C82 C81 H81B 110.1 .
H81A C81 H81B 108.5 .
C81 C82 C83 106.1(10) .
C81 C82 H82A 110.5 .
C83 C82 H82A 110.5 .
C81 C82 H82B 110.5 .
C83 C82 H82B 110.5 .
H82A C82 H82B 108.7 .
C84 C83 C82 101.3(10) .
C84 C83 H83A 111.5 .
C82 C83 H83A 111.5 .
C84 C83 H83B 111.5 .
C82 C83 H83B 111.5 .
H83A C83 H83B 109.3 .
O81 C84 C83 113.0(11) .
O81 C84 H84A 109.0 .
C83 C84 H84A 109.0 .
O81 C84 H84B 109.0 .
C83 C84 H84B 109.0 .
H84A C84 H84B 107.8 .
C84' O81' C81' 109.9(15) .
O81' C81' C82' 107.8(13) .
O81' C81' H81X 110.1 .
C82' C81' H81X 110.1 .
O81' C81' H81Y 110.1 .
C82' C81' H81Y 110.1 .
H81X C81' H81Y 108.5 .
C81' C82' C83' 103.0(13) .
C81' C82' H82X 111.2 .
C83' C82' H82X 111.2 .
C81' C82' H82Y 111.2 .
C83' C82' H82Y 111.2 .
H82X C82' H82Y 109.1 .
C84' C83' C82' 102.1(12) .
C84' C83' H83X 111.3 .
C82' C83' H83X 111.3 .
C84' C83' H83Y 111.3 .
C82' C83' H83Y 111.3 .
H83X C83' H83Y 109.2 .
O81' C84' C83' 109.4(14) .
O81' C84' H84X 109.8 .
C83' C84' H84X 109.8 .
O81' C84' H84Y 109.8 .
C83' C84' H84Y 109.8 .
H84X C84' H84Y 108.2 .
C92 C91 C93 119.8(8) 2_756
C92 C91 H91 120.1 2_756
C93 C91 H91 120.1 .
C91 C92 C93 119.6(8) 2_756
C91 C92 H92 120.2 2_756
C93 C92 H92 120.2 .
C91 C93 C92 120.6(8) .
C91 C93 H93 119.7 .
C92 C93 H93 119.7 .
C92' C91' C93' 118.9(7) 2_756
C92' C91' H91' 120.5 2_756
C93' C91' H91' 120.5 .
C91' C92' C93' 121.0(7) 2_756
C91' C92' H92' 119.5 2_756
C93' C92' H92' 119.5 .
C91' C93' C92' 120.1(7) .
C91' C93' H93' 120.0 .
C92' C93' H93' 120.0 .
C4A Co1A C39A 125.01(10) .
C4A Co1A I2A 111.95(7) .
C39A Co1A I2A 102.65(7) .
C4A Co1A I3A 103.70(7) .
C39A Co1A I3A 101.28(7) .
I2A Co1A I3A 111.722(14) .
C38A C4A N5A 102.3(2) .
C38A C4A Co1A 123.72(18) .
N5A C4A Co1A 131.16(18) .
C18A N5A C4A 112.0(2) .
C18A N5A C6A 122.2(2) .
C4A N5A C6A 125.8(2) .
C7A C6A C14A 123.4(2) .
C7A C6A N5A 118.3(2) .
C14A C6A N5A 118.3(2) .
C11A C7A C6A 116.8(3) .
C11A C7A C8A 119.7(2) .
C6A C7A C8A 123.4(2) .
C7A C8A C10A 111.0(2) .
C7A C8A C9A 111.6(2) .
C10A C8A C9A 110.3(2) .
C7A C8A H8A 107.9 .
C10A C8A H8A 107.9 .
C9A C8A H8A 107.9 .
C8A C9A H9A 109.5 .
C8A C9A H9B 109.5 .
H9A C9A H9B 109.5 .
C8A C9A H9C 109.5 .
H9A C9A H9C 109.5 .
H9B C9A H9C 109.5 .
C8A C10A H10A 109.5 .
C8A C10A H10B 109.5 .
H10A C10A H10B 109.5 .
C8A C10A H10C 109.5 .
H10A C10A H10C 109.5 .
H10B C10A H10C 109.5 .
C12A C11A C7A 121.3(3) .
C12A C11A H11C 119.4 .
C7A C11A H11C 119.4 .
C13A C12A C11A 120.0(3) .
C13A C12A H12A 120.0 .
C11A C12A H12A 120.0 .
C12A C13A C14A 121.6(3) .
C12A C13A H13A 119.2 .
C14A C13A H13A 119.2 .
C13A C14A C6A 116.7(3) .
C13A C14A C15A 120.3(3) .
C6A C14A C15A 122.9(2) .
C17A C15A C16A 109.6(3) .
C17A C15A C14A 113.3(3) .
C16A C15A C14A 111.6(3) .
C17A C15A H15A 107.4 .
C16A C15A H15A 107.4 .
C14A C15A H15A 107.4 .
C15A C16A H16A 109.5 .
C15A C16A H16B 109.5 .
H16A C16A H16B 109.5 .
C15A C16A H16C 109.5 .
H16A C16A H16C 109.5 .
H16B C16A H16C 109.5 .
C15A C17A H17A 109.5 .
C15A C17A H17B 109.5 .
H17A C17A H17B 109.5 .
C15A C17A H17C 109.5 .
H17A C17A H17C 109.5 .
H17B C17A H17C 109.5 .
N25A C18A N5A 106.5(2) .
N25A C18A C19A 124.2(2) .
N5A C18A C19A 129.3(2) .
C24A C19A C20A 118.6(2) .
C24A C19A C18A 119.1(2) .
C20A C19A C18A 122.3(2) .
C21A C20A C19A 120.4(3) .
C21A C20A H20A 119.8 .
C19A C20A H20A 119.8 .
C20A C21A C22A 120.4(3) .
C20A C21A H21A 119.8 .
C22A C21A H21A 119.8 .
C23A C22A C21A 120.0(3) .
C23A C22A H22A 120.0 .
C21A C22A H22A 120.0 .
C22A C23A C24A 119.7(3) .
C22A C23A H23A 120.2 .
C24A C23A H23A 120.2 .
C23A C24A C19A 121.0(3) .
C23A C24A H24A 119.5 .
C19A C24A H24A 119.5 .
C18A N25A C38A 108.5(2) .
C18A N25A C26A 128.0(2) .
C38A N25A C26A 123.5(2) .
C27A C26A C34A 123.7(2) .
C27A C26A N25A 117.5(2) .
C34A C26A N25A 118.7(2) .
C26A C27A C31A 116.7(2) .
C26A C27A C28A 122.4(2) .
C31A C27A C28A 120.9(2) .
C27A C28A C29A 110.5(2) .
C27A C28A C30A 112.0(2) .
C29A C28A C30A 110.4(2) .
C27A C28A H28A 107.9 .
C29A C28A H28A 107.9 .
C30A C28A H28A 107.9 .
C28A C29A H29A 109.5 .
C28A C29A H29B 109.5 .
H29A C29A H29B 109.5 .
C28A C29A H29C 109.5 .
H29A C29A H29C 109.5 .
H29B C29A H29C 109.5 .
C28A C30A H30A 109.5 .
C28A C30A H30B 109.5 .
H30A C30A H30B 109.5 .
C28A C30A H30C 109.5 .
H30A C30A H30C 109.5 .
H30B C30A H30C 109.5 .
C32A C31A C27A 121.1(3) .
C32A C31A H31A 119.4 .
C27A C31A H31A 119.4 .
C33A C32A C31A 120.4(3) .
C33A C32A H32A 119.8 .
C31A C32A H32A 119.8 .
C32A C33A C34A 121.3(3) .
C32A C33A H33A 119.3 .
C34A C33A H33A 119.3 .
C33A C34A C26A 116.7(2) .
C33A C34A C35A 120.7(2) .
C26A C34A C35A 122.7(2) .
C34A C35A C37A 110.2(2) .
C34A C35A C36A 110.8(2) .
C37A C35A C36A 111.4(2) .
C34A C35A H35A 108.1 .
C37A C35A H35A 108.1 .
C36A C35A H35A 108.1 .
C35A C36A H36A 109.5 .
C35A C36A H36B 109.5 .
H36A C36A H36B 109.5 .
C35A C36A H36C 109.5 .
H36A C36A H36C 109.5 .
H36B C36A H36C 109.5 .
C35A C37A H37A 109.5 .
C35A C37A H37B 109.5 .
H37A C37A H37B 109.5 .
C35A C37A H37C 109.5 .
H37A C37A H37C 109.5 .
H37B C37A H37C 109.5 .
C4A C38A N25A 110.7(2) .
C4A C38A H38A 124.6 .
N25A C38A H38A 124.6 .
C73A C39A N40A 102.6(2) .
C73A C39A Co1A 120.80(19) .
N40A C39A Co1A 135.10(18) .
C53A N40A C39A 112.1(2) .
C53A N40A C41A 124.4(2) .
C39A N40A C41A 123.21(19) .
C49A C41A C42A 123.6(2) .
C49A C41A N40A 118.4(2) .
C42A C41A N40A 118.0(2) .
C46A C42A C41A 116.3(2) .
C46A C42A C43A 120.9(2) .
C41A C42A C43A 122.8(2) .
C44A C43A C42A 113.3(2) .
C44A C43A C45A 109.1(2) .
C42A C43A C45A 113.3(2) .
C44A C43A H43A 106.9 .
C42A C43A H43A 106.9 .
C45A C43A H43A 106.9 .
C43A C44A H44A 109.5 .
C43A C44A H44B 109.5 .
H44A C44A H44B 109.5 .
C43A C44A H44C 109.5 .
H44A C44A H44C 109.5 .
H44B C44A H44C 109.5 .
C43A C45A H45A 109.5 .
C43A C45A H45B 109.5 .
H45A C45A H45B 109.5 .
C43A C45A H45C 109.5 .
H45A C45A H45C 109.5 .
H45B C45A H45C 109.5 .
C47A C46A C42A 121.7(3) .
C47A C46A H46A 119.1 .
C42A C46A H46A 119.1 .
C48A C47A C46A 120.2(2) .
C48A C47A H47A 119.9 .
C46A C47A H47A 119.9 .
C47A C48A C49A 121.5(3) .
C47A C48A H48A 119.2 .
C49A C48A H48A 119.2 .
C48A C49A C41A 116.5(2) .
C48A C49A C50A 119.1(2) .
C41A C49A C50A 124.4(2) .
C49A C50A C51A 112.1(2) .
C49A C50A C52A 110.3(2) .
C51A C50A C52A 109.8(2) .
C49A C50A H50A 108.2 .
C51A C50A H50A 108.2 .
C52A C50A H50A 108.2 .
C50A C51A H51A 109.5 .
C50A C51A H51B 109.5 .
H51A C51A H51B 109.5 .
C50A C51A H51C 109.5 .
H51A C51A H51C 109.5 .
H51B C51A H51C 109.5 .
C50A C52A H52A 109.5 .
C50A C52A H52B 109.5 .
H52A C52A H52B 109.5 .
C50A C52A H52C 109.5 .
H52A C52A H52C 109.5 .
H52B C52A H52C 109.5 .
N60A C53A N40A 106.0(2) .
N60A C53A C54A 126.1(2) .
N40A C53A C54A 127.9(2) .
C59A C54A C55A 119.3(2) .
C59A C54A C53A 120.2(2) .
C55A C54A C53A 120.5(2) .
C56A C55A C54A 119.8(3) .
C56A C55A H55A 120.1 .
C54A C55A H55A 120.1 .
C57A C56A C55A 120.5(3) .
C57A C56A H56A 119.7 .
C55A C56A H56A 119.7 .
C56A C57A C58A 119.8(3) .
C56A C57A H57A 120.1 .
C58A C57A H57A 120.1 .
C59A C58A C57A 120.2(3) .
C59A C58A H58A 119.9 .
C57A C58A H58A 119.9 .
C58A C59A C54A 120.4(3) .
C58A C59A H59A 119.8 .
C54A C59A H59A 119.8 .
C53A N60A C73A 108.9(2) .
C53A N60A C61A 129.4(2) .
C73A N60A C61A 121.6(2) .
C69A C61A C62A 124.4(2) .
C69A C61A N60A 119.0(2) .
C62A C61A N60A 116.5(2) .
C61A C62A C66A 116.6(3) .
C61A C62A C63A 123.7(2) .
C66A C62A C63A 119.7(3) .
C62A C63A C65A 111.2(2) .
C62A C63A C64A 112.0(2) .
C65A C63A C64A 110.6(3) .
C62A C63A H63A 107.6 .
C65A C63A H63A 107.6 .
C64A C63A H63A 107.6 .
C63A C64A H64A 109.5 .
C63A C64A H64B 109.5 .
H64A C64A H64B 109.5 .
C63A C64A H64C 109.5 .
H64A C64A H64C 109.5 .
H64B C64A H64C 109.5 .
C63A C65A H65A 109.5 .
C63A C65A H65B 109.5 .
H65A C65A H65B 109.5 .
C63A C65A H65C 109.5 .
H65A C65A H65C 109.5 .
H65B C65A H65C 109.5 .
C67A C66A C62A 120.4(3) .
C67A C66A H66A 119.8 .
C62A C66A H66A 119.8 .
C68A C67A C66A 121.4(3) .
C68A C67A H67A 119.3 .
C66A C67A H67A 119.3 .
C67A C68A C69A 120.7(3) .
C67A C68A H68A 119.7 .
C69A C68A H68A 119.7 .
C61A C69A C68A 116.4(3) .
C61A C69A C70' 123.8(2) .
C68A C69A C70' 119.8(2) .
C61A C69A C70A 123.8(2) .
C68A C69A C70A 119.8(2) .
C69A C70A C72A 110.0(3) .
C69A C70A C71A 110.4(2) .
C72A C70A C71A 109.7(3) .
C69A C70A H70A 108.9 .
C72A C70A H70A 108.9 .
C71A C70A H70A 108.9 .
C70A C71A H71A 109.5 .
C70A C71A H71B 109.5 .
H71A C71A H71B 109.5 .
C70A C71A H71C 109.5 .
H71A C71A H71C 109.5 .
H71B C71A H71C 109.5 .
C70A C72A H72A 109.5 .
C70A C72A H72B 109.5 .
H72A C72A H72B 109.5 .
C70A C72A H72C 109.5 .
H72A C72A H72C 109.5 .
H72B C72A H72C 109.5 .
C69A C70' C72' 118.1(6) .
C69A C70' C71' 112.4(5) .
C72' C70' C71' 109.7(7) .
C69A C70' H70' 105.1 .
C72' C70' H70' 105.1 .
C71' C70' H70' 105.1 .
C70' C71' H71D 109.5 .
C70' C71' H71E 109.5 .
H71D C71' H71E 109.5 .
C70' C71' H71F 109.5 .
H71D C71' H71F 109.5 .
H71E C71' H71F 109.5 .
C70' C72' H72D 109.5 .
C70' C72' H72E 109.5 .
H72D C72' H72E 109.5 .
C70' C72' H72F 109.5 .
H72D C72' H72F 109.5 .
H72E C72' H72F 109.5 .
C39A C73A N60A 110.5(2) .
C39A C73A H73A 124.7 .
N60A C73A H73A 124.7 .
C39B Co1B C4B 120.02(10) .
C39B Co1B I3B 101.15(7) .
C4B Co1B I3B 115.77(7) .
C39B Co1B I2B 109.76(7) .
C4B Co1B I2B 102.31(7) .
I3B Co1B I2B 107.441(13) .
C38B C4B N5B 102.7(2) .
C38B C4B Co1B 122.79(18) .
N5B C4B Co1B 132.20(17) .
C18B N5B C4B 112.14(19) .
C18B N5B C6B 123.92(19) .
C4B N5B C6B 123.93(19) .
C7B C6B C14B 123.4(2) .
C7B C6B N5B 118.6(2) .
C14B C6B N5B 118.0(2) .
C11B C7B C6B 116.9(2) .
C11B C7B C8B 119.4(2) .
C6B C7B C8B 123.7(2) .
C7B C8B C9B 110.2(2) .
C7B C8B C10B 111.6(2) .
C9B C8B C10B 110.8(2) .
C7B C8B H8BA 108.0 .
C9B C8B H8BA 108.0 .
C10B C8B H8BA 108.0 .
C8B C9B H9BA 109.5 .
C8B C9B H9BB 109.5 .
H9BA C9B H9BB 109.5 .
C8B C9B H9BC 109.5 .
H9BA C9B H9BC 109.5 .
H9BB C9B H9BC 109.5 .
C8B C10B H10F 109.5 .
C8B C10B H10G 109.5 .
H10F C10B H10G 109.5 .
C8B C10B H10H 109.5 .
H10F C10B H10H 109.5 .
H10G C10B H10H 109.5 .
C12B C11B C7B 121.4(3) .
C12B C11B H11D 119.3 .
C7B C11B H11D 119.3 .
C11B C12B C13B 120.1(3) .
C11B C12B H12B 119.9 .
C13B C12B H12B 119.9 .
C12B C13B C14B 121.5(3) .
C12B C13B H13B 119.2 .
C14B C13B H13B 119.2 .
C13B C14B C6B 116.6(3) .
C13B C14B C15B 119.9(2) .
C6B C14B C15B 123.5(2) .
C14B C15B C17B 112.3(2) .
C14B C15B C16B 112.1(3) .
C17B C15B C16B 109.9(2) .
C14B C15B H15B 107.4 .
C17B C15B H15B 107.4 .
C16B C15B H15B 107.4 .
C15B C16B H16D 109.5 .
C15B C16B H16E 109.5 .
H16D C16B H16E 109.5 .
C15B C16B H16F 109.5 .
H16D C16B H16F 109.5 .
H16E C16B H16F 109.5 .
C15B C17B H17D 109.5 .
C15B C17B H17E 109.5 .
H17D C17B H17E 109.5 .
C15B C17B H17F 109.5 .
H17D C17B H17F 109.5 .
H17E C17B H17F 109.5 .
N25B C18B N5B 106.1(2) .
N25B C18B C19B 126.4(2) .
N5B C18B C19B 127.3(2) .
C20B C19B C24B 118.2(2) .
C20B C19B C18B 120.3(2) .
C24B C19B C18B 121.5(2) .
C21B C20B C19B 120.6(3) .
C21B C20B H20B 119.7 .
C19B C20B H20B 119.7 .
C22B C21B C20B 120.4(3) .
C22B C21B H21B 119.8 .
C20B C21B H21B 119.8 .
C21B C22B C23B 119.8(3) .
C21B C22B H22B 120.1 .
C23B C22B H22B 120.1 .
C22B C23B C24B 120.5(3) .
C22B C23B H23B 119.8 .
C24B C23B H23B 119.8 .
C23B C24B C19B 120.5(3) .
C23B C24B H24B 119.7 .
C19B C24B H24B 119.7 .
C18B N25B C38B 108.3(2) .
C18B N25B C26B 128.4(2) .
C38B N25B C26B 123.2(2) .
C27B C26B C34B 123.6(2) .
C27B C26B N25B 119.3(2) .
C34B C26B N25B 117.0(2) .
C26B C27B C31B 116.7(3) .
C26B C27B C28B 122.4(2) .
C31B C27B C28B 120.8(3) .
C27B C28B C29B 112.3(3) .
C27B C28B C30B 111.0(3) .
C29B C28B C30B 109.9(3) .
C27B C28B H28B 107.8 .
C29B C28B H28B 107.8 .
C30B C28B H28B 107.8 .
C28B C29B H29D 109.5 .
C28B C29B H29E 109.5 .
H29D C29B H29E 109.5 .
C28B C29B H29F 109.5 .
H29D C29B H29F 109.5 .
H29E C29B H29F 109.5 .
C28B C30B H30D 109.5 .
C28B C30B H30E 109.5 .
H30D C30B H30E 109.5 .
C28B C30B H30F 109.5 .
H30D C30B H30F 109.5 .
H30E C30B H30F 109.5 .
C32B C31B C27B 121.2(3) .
C32B C31B H31B 119.4 .
C27B C31B H31B 119.4 .
C33B C32B C31B 120.3(3) .
C33B C32B H32B 119.9 .
C31B C32B H32B 119.9 .
C32B C33B C34B 121.6(3) .
C32B C33B H33B 119.2 .
C34B C33B H33B 119.2 .
C33B C34B C26B 116.6(3) .
C33B C34B C35B 119.9(3) .
C26B C34B C35B 123.4(2) .
C34B C35B C37B 112.1(2) .
C34B C35B C36B 109.7(3) .
C37B C35B C36B 110.8(3) .
C34B C35B H35B 108.0 .
C37B C35B H35B 108.0 .
C36B C35B H35B 108.0 .
C35B C36B H36D 109.5 .
C35B C36B H36E 109.5 .
H36D C36B H36E 109.5 .
C35B C36B H36F 109.5 .
H36D C36B H36F 109.5 .
H36E C36B H36F 109.5 .
C35B C37B H37D 109.5 .
C35B C37B H37E 109.5 .
H37D C37B H37E 109.5 .
C35B C37B H37F 109.5 .
H37D C37B H37F 109.5 .
H37E C37B H37F 109.5 .
C4B C38B N25B 110.7(2) .
C4B C38B H38B 124.6 .
N25B C38B H38B 124.6 .
C73B C39B N40B 102.6(2) .
C73B C39B Co1B 122.08(19) .
N40B C39B Co1B 135.03(18) .
C53B N40B C39B 112.3(2) .
C53B N40B C41B 125.7(2) .
C39B N40B C41B 122.0(2) .
C49B C41B C42B 123.4(2) .
C49B C41B N40B 119.0(2) .
C42B C41B N40B 117.7(2) .
C46B C42B C41B 117.1(2) .
C46B C42B C43B 120.2(3) .
C41B C42B C43B 122.4(3) .
C46B C42B C43' 121.1(6) .
C41B C42B C43' 118.8(6) .
C45B C43B C44B 108.6(3) .
C45B C43B C42B 113.9(3) .
C44B C43B C42B 110.9(3) .
C45B C43B H43B 107.7 .
C44B C43B H43B 107.7 .
C42B C43B H43B 107.7 .
C43B C44B H44X 109.5 .
C43B C44B H44Y 109.5 .
H44X C44B H44Y 109.5 .
C43B C44B H44Z 109.5 .
H44X C44B H44Z 109.5 .
H44Y C44B H44Z 109.5 .
C43B C45B H45X 109.5 .
C43B C45B H45Y 109.5 .
H45X C45B H45Y 109.5 .
C43B C45B H45Z 109.5 .
H45X C45B H45Z 109.5 .
H45Y C45B H45Z 109.5 .
C45' C43' C44' 111.1(12) .
C45' C43' C42B 103.9(10) .
C44' C43' C42B 116.7(10) .
C45' C43' H43' 108.3 .
C44' C43' H43' 108.3 .
C42B C43' H43' 108.3 .
C43' C44' H44U 109.5 .
C43' C44' H44V 109.5 .
H44U C44' H44V 109.5 .
C43' C44' H44W 109.5 .
H44U C44' H44W 109.5 .
H44V C44' H44W 109.5 .
C43' C45' H45U 109.5 .
C43' C45' H45V 109.5 .
H45U C45' H45V 109.5 .
C43' C45' H45W 109.5 .
H45U C45' H45W 109.5 .
H45V C45' H45W 109.5 .
C47B C46B C42B 121.5(3) .
C47B C46B H46B 119.2 .
C42B C46B H46B 119.2 .
C48B C47B C46B 119.9(3) .
C48B C47B H47B 120.0 .
C46B C47B H47B 120.0 .
C47B C48B C49B 121.6(3) .
C47B C48B H48B 119.2 .
C49B C48B H48B 119.2 .
C41B C49B C48B 116.4(3) .
C41B C49B C50B 123.2(2) .
C48B C49B C50B 120.3(3) .
C49B C50B C51B 112.7(3) .
C49B C50B C52B 110.7(3) .
C51B C50B C52B 109.0(3) .
C49B C50B H50B 108.1 .
C51B C50B H50B 108.1 .
C52B C50B H50B 108.1 .
C50B C51B H51X 109.5 .
C50B C51B H51Y 109.5 .
H51X C51B H51Y 109.5 .
C50B C51B H51Z 109.5 .
H51X C51B H51Z 109.5 .
H51Y C51B H51Z 109.5 .
C50B C52B H52X 109.5 .
C50B C52B H52Y 109.5 .
H52X C52B H52Y 109.5 .
C50B C52B H52Z 109.5 .
H52X C52B H52Z 109.5 .
H52Y C52B H52Z 109.5 .
N60B C53B N40B 105.6(2) .
N60B C53B C54B 125.9(2) .
N40B C53B C54B 128.5(2) .
C55B C54B C59B 117.6(3) .
C55B C54B C53B 122.0(2) .
C59B C54B C53B 120.3(3) .
C54B C55B C56B 120.8(3) .
C54B C55B H55B 119.6 .
C56B C55B H55B 119.6 .
C57B C56B C55B 120.6(3) .
C57B C56B H56B 119.7 .
C55B C56B H56B 119.7 .
C56B C57B C58B 119.6(3) .
C56B C57B H57B 120.2 .
C58B C57B H57B 120.2 .
C57B C58B C59B 120.7(3) .
C57B C58B H58B 119.7 .
C59B C58B H58B 119.7 .
C58B C59B C54B 120.6(3) .
C58B C59B H59B 119.7 .
C54B C59B H59B 119.7 .
C53B N60B C73B 109.3(2) .
C53B N60B C61B 128.2(2) .
C73B N60B C61B 122.4(2) .
C62B C61B C69B 124.8(2) .
C62B C61B N60B 118.2(2) .
C69B C61B N60B 116.9(2) .
C61B C62B C66B 116.2(3) .
C61B C62B C63B 122.9(2) .
C66B C62B C63B 120.7(3) .
C61B C62B C63' 122.9(2) .
C66B C62B C63' 120.7(3) .
C65B C63B C62B 111.2(3) .
C65B C63B C64B 110.6(3) .
C62B C63B C64B 112.7(3) .
C65B C63B H63B 107.4 .
C62B C63B H63B 107.4 .
C64B C63B H63B 107.4 .
C63B C64B H64X 109.5 .
C63B C64B H64Y 109.5 .
H64X C64B H64Y 109.5 .
C63B C64B H64Z 109.5 .
H64X C64B H64Z 109.5 .
H64Y C64B H64Z 109.5 .
C63B C65B H65X 109.5 .
C63B C65B H65Y 109.5 .
H65X C65B H65Y 109.5 .
C63B C65B H65Z 109.5 .
H65X C65B H65Z 109.5 .
H65Y C65B H65Z 109.5 .
C62B C63' C65' 110.4(10) .
C62B C63' C64' 111.3(10) .
C65' C63' C64' 107.4(13) .
C62B C63' H63' 109.2 .
C65' C63' H63' 109.2 .
C64' C63' H63' 109.2 .
C63' C64' H64U 109.5 .
C63' C64' H64V 109.5 .
H64U C64' H64V 109.5 .
C63' C64' H64W 109.5 .
H64U C64' H64W 109.5 .
H64V C64' H64W 109.5 .
C63' C65' H65U 109.5 .
C63' C65' H65V 109.5 .
H65U C65' H65V 109.5 .
C63' C65' H65W 109.5 .
H65U C65' H65W 109.5 .
H65V C65' H65W 109.5 .
C67B C66B C62B 121.1(3) .
C67B C66B H66B 119.4 .
C62B C66B H66B 119.4 .
C68B C67B C66B 121.0(3) .
C68B C67B H67B 119.5 .
C66B C67B H67B 119.5 .
C67B C68B C69B 120.9(3) .
C67B C68B H68B 119.5 .
C69B C68B H68B 119.5 .
C68B C69B C61B 115.6(3) .
C68B C69B C70B 122.1(3) .
C61B C69B C70B 122.3(2) .
C71B C70B C69B 113.4(3) .
C71B C70B C72B 109.8(3) .
C69B C70B C72B 113.0(3) .
C71B C70B H70B 106.8 .
C69B C70B H70B 106.7 .
C72B C70B H70B 106.8 .
C70B C71B H71X 109.5 .
C70B C71B H71Y 109.5 .
H71X C71B H71Y 109.5 .
C70B C71B H71Z 109.5 .
H71X C71B H71Z 109.5 .
H71Y C71B H71Z 109.5 .
C70B C72B H72X 109.5 .
C70B C72B H72Y 109.5 .
H72X C72B H72Y 109.5 .
C70B C72B H72Z 109.5 .
H72X C72B H72Z 109.5 .
H72Y C72B H72Z 109.5 .
C39B C73B N60B 110.2(2) .
C39B C73B H73B 124.9 .
N60B C73B H73B 124.9 .

loop_
_geom_bond_atom_site_label_1
_geom_bond_atom_site_label_2
_geom_bond_distance
_geom_bond_site_symmetry_2
O74 C75 1.408(7) .
O74 C78 1.441(7) .
C75 C76 1.479(8) .
C75 H75A 0.9900 .
C75 H75B 0.9900 .
C76 C77 1.575(9) .
C76 H76A 0.9900 .
C76 H76B 0.9900 .
C77 C78 1.537(7) .
C77 H77A 0.9900 .
C77 H77B 0.9900 .
C78 H78A 0.9900 .
C78 H78B 0.9900 .
O74' C78' 1.404(14) .
O74' C75' 1.440(14) .
C75' C76' 1.499(14) .
C75' H75X 0.9900 .
C75' H75Y 0.9900 .
C76' C77' 1.549(17) .
C76' H76X 0.9900 .
C76' H76Y 0.9900 .
C77' C78' 1.485(14) .
C77' H77X 0.9900 .
C77' H77Y 0.9900 .
C78' H78X 0.9900 .
C78' H78Y 0.9900 .
O81 C84 1.403(12) .
O81 C81 1.414(11) .
C81 C82 1.480(14) .
C81 H81A 0.9900 .
C81 H81B 0.9900 .
C82 C83 1.558(15) .
C82 H82A 0.9900 .
C82 H82B 0.9900 .
C83 C84 1.467(13) .
C83 H83A 0.9900 .
C83 H83B 0.9900 .
C84 H84A 0.9900 .
C84 H84B 0.9900 .
O81' C84' 1.400(15) .
O81' C81' 1.401(14) .
C81' C82' 1.479(15) .
C81' H81X 0.9900 .
C81' H81Y 0.9900 .
C82' C83' 1.557(18) .
C82' H82X 0.9900 .
C82' H82Y 0.9900 .
C83' C84' 1.496(15) .
C83' H83X 0.9900 .
C83' H83Y 0.9900 .
C84' H84X 0.9900 .
C84' H84Y 0.9900 .
C91 C92 1.369(5) 2_756
C91 C93 1.376(6) .
C91 H91 0.9500 .
C92 C91 1.369(5) 2_756
C92 C93 1.381(6) .
C92 H92 0.9500 .
C93 H93 0.9500 .
C91' C92' 1.369(5) 2_756
C91' C93' 1.375(6) .
C91' H91' 0.9500 .
C92' C91' 1.369(5) 2_756
C92' C93' 1.379(6) .
C92' H92' 0.9500 .
C93' H93' 0.9500 .
Co1A C4A 2.021(2) .
Co1A C39A 2.037(2) .
Co1A I2A 2.6067(5) .
Co1A I3A 2.6259(6) .
C4A C38A 1.369(3) .
C4A N5A 1.416(3) .
N5A C18A 1.353(3) .
N5A C6A 1.455(3) .
C6A C7A 1.397(4) .
C6A C14A 1.398(4) .
C7A C11A 1.393(4) .
C7A C8A 1.515(4) .
C8A C10A 1.531(4) .
C8A C9A 1.531(4) .
C8A H8A 1.0000 .
C9A H9A 0.9800 .
C9A H9B 0.9800 .
C9A H9C 0.9800 .
C10A H10A 0.9800 .
C10A H10B 0.9800 .
C10A H10C 0.9800 .
C11A C12A 1.382(4) .
C11A H11C 0.9500 .
C12A C13A 1.377(4) .
C12A H12A 0.9500 .
C13A C14A 1.390(4) .
C13A H13A 0.9500 .
C14A C15A 1.530(4) .
C15A C17A 1.514(4) .
C15A C16A 1.525(4) .
C15A H15A 1.0000 .
C16A H16A 0.9800 .
C16A H16B 0.9800 .
C16A H16C 0.9800 .
C17A H17A 0.9800 .
C17A H17B 0.9800 .
C17A H17C 0.9800 .
C18A N25A 1.346(3) .
C18A C19A 1.472(3) .
C19A C24A 1.391(4) .
C19A C20A 1.392(4) .
C20A C21A 1.381(4) .
C20A H20A 0.9500 .
C21A C22A 1.382(4) .
C21A H21A 0.9500 .
C22A C23A 1.379(4) .
C22A H22A 0.9500 .
C23A C24A 1.387(4) .
C23A H23A 0.9500 .
C24A H24A 0.9500 .
N25A C38A 1.384(3) .
N25A C26A 1.447(3) .
C26A C27A 1.398(4) .
C26A C34A 1.399(3) .
C27A C31A 1.398(4) .
C27A C28A 1.517(4) .
C28A C29A 1.524(4) .
C28A C30A 1.535(4) .
C28A H28A 1.0000 .
C29A H29A 0.9800 .
C29A H29B 0.9800 .
C29A H29C 0.9800 .
C30A H30A 0.9800 .
C30A H30B 0.9800 .
C30A H30C 0.9800 .
C31A C32A 1.380(4) .
C31A H31A 0.9500 .
C32A C33A 1.380(4) .
C32A H32A 0.9500 .
C33A C34A 1.394(4) .
C33A H33A 0.9500 .
C34A C35A 1.515(4) .
C35A C37A 1.526(4) .
C35A C36A 1.531(4) .
C35A H35A 1.0000 .
C36A H36A 0.9800 .
C36A H36B 0.9800 .
C36A H36C 0.9800 .
C37A H37A 0.9800 .
C37A H37B 0.9800 .
C37A H37C 0.9800 .
C38A H38A 0.9500 .
C39A C73A 1.363(3) .
C39A N40A 1.412(3) .
N40A C53A 1.359(3) .
N40A C41A 1.448(3) .
C41A C49A 1.405(4) .
C41A C42A 1.408(4) .
C42A C46A 1.391(4) .
C42A C43A 1.530(4) .
C43A C44A 1.526(4) .
C43A C45A 1.531(4) .
C43A H43A 1.0000 .
C44A H44A 0.9800 .
C44A H44B 0.9800 .
C44A H44C 0.9800 .
C45A H45A 0.9800 .
C45A H45B 0.9800 .
C45A H45C 0.9800 .
C46A C47A 1.383(4) .
C46A H46A 0.9500 .
C47A C48A 1.378(4) .
C47A H47A 0.9500 .
C48A C49A 1.394(3) .
C48A H48A 0.9500 .
C49A C50A 1.519(4) .
C50A C51A 1.524(4) .
C50A C52A 1.531(4) .
C50A H50A 1.0000 .
C51A H51A 0.9800 .
C51A H51B 0.9800 .
C51A H51C 0.9800 .
C52A H52A 0.9800 .
C52A H52B 0.9800 .
C52A H52C 0.9800 .
C53A N60A 1.344(3) .
C53A C54A 1.473(3) .
C54A C59A 1.394(4) .
C54A C55A 1.399(4) .
C55A C56A 1.393(4) .
C55A H55A 0.9500 .
C56A C57A 1.381(4) .
C56A H56A 0.9500 .
C57A C58A 1.389(4) .
C57A H57A 0.9500 .
C58A C59A 1.383(4) .
C58A H58A 0.9500 .
C59A H59A 0.9500 .
N60A C73A 1.385(3) .
N60A C61A 1.455(3) .
C61A C69A 1.390(4) .
C61A C62A 1.400(4) .
C62A C66A 1.403(4) .
C62A C63A 1.519(4) .
C63A C65A 1.525(4) .
C63A C64A 1.533(4) .
C63A H63A 1.0000 .
C64A H64A 0.9800 .
C64A H64B 0.9800 .
C64A H64C 0.9800 .
C65A H65A 0.9800 .
C65A H65B 0.9800 .
C65A H65C 0.9800 .
C66A C67A 1.379(4) .
C66A H66A 0.9500 .
C67A C68A 1.379(4) .
C67A H67A 0.9500 .
C68A C69A 1.405(4) .
C68A H68A 0.9500 .
C69A C70' 1.511(4) .
C69A C70A 1.511(4) .
C70A C72A 1.527(5) .
C70A C71A 1.528(5) .
C70A H70A 1.0000 .
C71A H71A 0.9800 .
C71A H71B 0.9800 .
C71A H71C 0.9800 .
C72A H72A 0.9800 .
C72A H72B 0.9800 .
C72A H72C 0.9800 .
C70' C72' 1.520(9) .
C70' C71' 1.556(9) .
C70' H70' 1.0000 .
C71' H71D 0.9800 .
C71' H71E 0.9800 .
C71' H71F 0.9800 .
C72' H72D 0.9800 .
C72' H72E 0.9800 .
C72' H72F 0.9800 .
C73A H73A 0.9500 .
Co1B C39B 2.036(2) .
Co1B C4B 2.037(2) .
Co1B I3B 2.6315(5) .
Co1B I2B 2.6388(6) .
C4B C38B 1.365(3) .
C4B N5B 1.406(3) .
N5B C18B 1.357(3) .
N5B C6B 1.453(3) .
C6B C7B 1.395(4) .
C6B C14B 1.401(4) .
C7B C11B 1.393(4) .
C7B C8B 1.521(4) .
C8B C9B 1.532(4) .
C8B C10B 1.534(4) .
C8B H8BA 1.0000 .
C9B H9BA 0.9800 .
C9B H9BB 0.9800 .
C9B H9BC 0.9800 .
C10B H10F 0.9800 .
C10B H10G 0.9800 .
C10B H10H 0.9800 .
C11B C12B 1.377(4) .
C11B H11D 0.9500 .
C12B C13B 1.378(4) .
C12B H12B 0.9500 .
C13B C14B 1.392(4) .
C13B H13B 0.9500 .
C14B C15B 1.515(4) .
C15B C17B 1.520(4) .
C15B C16B 1.528(4) .
C15B H15B 1.0000 .
C16B H16D 0.9800 .
C16B H16E 0.9800 .
C16B H16F 0.9800 .
C17B H17D 0.9800 .
C17B H17E 0.9800 .
C17B H17F 0.9800 .
C18B N25B 1.351(3) .
C18B C19B 1.470(3) .
C19B C20B 1.398(4) .
C19B C24B 1.399(4) .
C20B C21B 1.383(4) .
C20B H20B 0.9500 .
C21B C22B 1.377(4) .
C21B H21B 0.9500 .
C22B C23B 1.378(4) .
C22B H22B 0.9500 .
C23B C24B 1.383(4) .
C23B H23B 0.9500 .
C24B H24B 0.9500 .
N25B C38B 1.385(3) .
N25B C26B 1.447(3) .
C26B C27B 1.391(4) .
C26B C34B 1.397(4) .
C27B C31B 1.399(4) .
C27B C28B 1.522(4) .
C28B C29B 1.525(5) .
C28B C30B 1.526(4) .
C28B H28B 1.0000 .
C29B H29D 0.9800 .
C29B H29E 0.9800 .
C29B H29F 0.9800 .
C30B H30D 0.9800 .
C30B H30E 0.9800 .
C30B H30F 0.9800 .
C31B C32B 1.375(4) .
C31B H31B 0.9500 .
C32B C33B 1.372(4) .
C32B H32B 0.9500 .
C33B C34B 1.390(4) .
C33B H33B 0.9500 .
C34B C35B 1.519(4) .
C35B C37B 1.524(4) .
C35B C36B 1.531(5) .
C35B H35B 1.0000 .
C36B H36D 0.9800 .
C36B H36E 0.9800 .
C36B H36F 0.9800 .
C37B H37D 0.9800 .
C37B H37E 0.9800 .
C37B H37F 0.9800 .
C38B H38B 0.9500 .
C39B C73B 1.367(3) .
C39B N40B 1.412(3) .
N40B C53B 1.358(3) .
N40B C41B 1.449(3) .
C41B C49B 1.395(4) .
C41B C42B 1.399(4) .
C42B C46B 1.386(4) .
C42B C43B 1.538(4) .
C42B C43' 1.559(13) .
C43B C45B 1.520(5) .
C43B C44B 1.526(5) .
C43B H43B 1.0000 .
C44B H44X 0.9800 .
C44B H44Y 0.9800 .
C44B H44Z 0.9800 .
C45B H45X 0.9800 .
C45B H45Y 0.9800 .
C45B H45Z 0.9800 .
C43' C45' 1.517(13) .
C43' C44' 1.528(13) .
C43' H43' 1.0000 .
C44' H44U 0.9800 .
C44' H44V 0.9800 .
C44' H44W 0.9800 .
C45' H45U 0.9800 .
C45' H45V 0.9800 .
C45' H45W 0.9800 .
C46B C47B 1.378(4) .
C46B H46B 0.9500 .
C47B C48B 1.377(4) .
C47B H47B 0.9500 .
C48B C49B 1.401(4) .
C48B H48B 0.9500 .
C49B C50B 1.522(4) .
C50B C51B 1.524(4) .
C50B C52B 1.544(5) .
C50B H50B 1.0000 .
C51B H51X 0.9800 .
C51B H51Y 0.9800 .
C51B H51Z 0.9800 .
C52B H52X 0.9800 .
C52B H52Y 0.9800 .
C52B H52Z 0.9800 .
C53B N60B 1.346(3) .
C53B C54B 1.480(4) .
C54B C55B 1.384(4) .
C54B C59B 1.407(4) .
C55B C56B 1.389(4) .
C55B H55B 0.9500 .
C56B C57B 1.365(5) .
C56B H56B 0.9500 .
C57B C58B 1.370(5) .
C57B H57B 0.9500 .
C58B C59B 1.379(4) .
C58B H58B 0.9500 .
C59B H59B 0.9500 .
N60B C73B 1.383(3) .
N60B C61B 1.450(3) .
C61B C62B 1.386(4) .
C61B C69B 1.417(4) .
C62B C66B 1.393(4) .
C62B C63B 1.526(4) .
C62B C63' 1.526(4) .
C63B C65B 1.516(5) .
C63B C64B 1.527(4) .
C63B H63B 1.0000 .
C64B H64X 0.9800 .
C64B H64Y 0.9800 .
C64B H64Z 0.9800 .
C65B H65X 0.9800 .
C65B H65Y 0.9800 .
C65B H65Z 0.9800 .
C63' C65' 1.533(13) .
C63' C64' 1.546(13) .
C63' H63' 1.0000 .
C64' H64U 0.9800 .
C64' H64V 0.9800 .
C64' H64W 0.9800 .
C65' H65U 0.9800 .
C65' H65V 0.9800 .
C65' H65W 0.9800 .
C66B C67B 1.385(5) .
C66B H66B 0.9500 .
C67B C68B 1.384(5) .
C67B H67B 0.9500 .
C68B C69B 1.396(4) .
C68B H68B 0.9500 .
C69B C70B 1.524(4) .
C70B C71B 1.521(5) .
C70B C72B 1.524(4) .
C70B H70B 1.0000 .
C71B H71X 0.9800 .
C71B H71Y 0.9800 .
C71B H71Z 0.9800 .
C72B H72X 0.9800 .
C72B H72Y 0.9800 .
C72B H72Z 0.9800 .
C73B H73B 0.9500 .

loop_
_geom_torsion_atom_site_label_1
_geom_torsion_atom_site_label_2
_geom_torsion_atom_site_label_3
_geom_torsion_atom_site_label_4
_geom_torsion
_geom_torsion_site_symmetry_1
C78 O74 C75 C76 -30.3(9) .
O74 C75 C76 C77 16.1(9) .
C75 C76 C77 C78 2.2(8) .
C75 O74 C78 C77 30.3(7) .
C76 C77 C78 O74 -18.9(7) .
C78' O74' C75' C76' 20(2) .
O74' C75' C76' C77' -10(2) .
C75' C76' C77' C78' -3(2) .
C75' O74' C78' C77' -24(3) .
C76' C77' C78' O74' 16(3) .
C84 O81 C81 C82 22(2) .
O81 C81 C82 C83 -19(2) .
C81 C82 C83 C84 8(3) .
C81 O81 C84 C83 -18(2) .
C82 C83 C84 O81 6(3) .
C84' O81' C81' C82' 19(3) .
O81' C81' C82' C83' -28(3) .
C81' C82' C83' C84' 25(4) .
C81' O81' C84' C83' -2(4) .
C82' C83' C84' O81' -15(4) .
C92 C91 C93 C92 2.0(14) 2_756
C91 C92 C93 C91 -2.0(14) 2_756
C92' C91' C93' C92' 1.1(13) 2_756
C91' C92' C93' C91' -1.2(13) 2_756
C38A C4A N5A C18A 1.9(3) .
Co1A C4A N5A C18A -159.02(19) .
C38A C4A N5A C6A -179.5(2) .
Co1A C4A N5A C6A 19.6(4) .
C18A N5A C6A C7A 78.6(3) .
C4A N5A C6A C7A -99.9(3) .
C18A N5A C6A C14A -99.5(3) .
C4A N5A C6A C14A 82.0(3) .
C14A C6A C7A C11A 5.4(4) .
N5A C6A C7A C11A -172.6(2) .
C14A C6A C7A C8A -171.7(2) .
N5A C6A C7A C8A 10.3(4) .
C11A C7A C8A C10A -55.8(3) .
C6A C7A C8A C10A 121.3(3) .
C11A C7A C8A C9A 67.8(3) .
C6A C7A C8A C9A -115.1(3) .
C6A C7A C11A C12A -0.9(4) .
C8A C7A C11A C12A 176.4(3) .
C7A C11A C12A C13A -2.9(5) .
C11A C12A C13A C14A 2.5(5) .
C12A C13A C14A C6A 1.7(5) .
C12A C13A C14A C15A -176.1(3) .
C7A C6A C14A C13A -5.8(4) .
N5A C6A C14A C13A 172.2(2) .
C7A C6A C14A C15A 172.0(3) .
N5A C6A C14A C15A -10.0(4) .
C13A C14A C15A C17A -83.5(4) .
C6A C14A C15A C17A 98.8(3) .
C13A C14A C15A C16A 40.8(4) .
C6A C14A C15A C16A -136.9(3) .
C4A N5A C18A N25A -1.6(3) .
C6A N5A C18A N25A 179.8(2) .
C4A N5A C18A C19A 177.2(2) .
C6A N5A C18A C19A -1.5(4) .
N25A C18A C19A C24A 40.0(4) .
N5A C18A C19A C24A -138.5(3) .
N25A C18A C19A C20A -138.1(3) .
N5A C18A C19A C20A 43.4(4) .
C24A C19A C20A C21A -1.1(4) .
C18A C19A C20A C21A 177.0(3) .
C19A C20A C21A C22A 0.2(5) .
C20A C21A C22A C23A 0.7(5) .
C21A C22A C23A C24A -0.7(5) .
C22A C23A C24A C19A -0.2(5) .
C20A C19A C24A C23A 1.1(4) .
C18A C19A C24A C23A -177.1(3) .
N5A C18A N25A C38A 0.5(3) .
C19A C18A N25A C38A -178.3(2) .
N5A C18A N25A C26A -179.7(2) .
C19A C18A N25A C26A 1.5(4) .
C18A N25A C26A C27A -107.6(3) .
C38A N25A C26A C27A 72.2(3) .
C18A N25A C26A C34A 73.8(3) .
C38A N25A C26A C34A -106.4(3) .
C34A C26A C27A C31A 0.7(4) .
N25A C26A C27A C31A -177.9(2) .
C34A C26A C27A C28A -178.2(2) .
N25A C26A C27A C28A 3.3(3) .
C26A C27A C28A C29A -113.0(3) .
C31A C27A C28A C29A 68.2(3) .
C26A C27A C28A C30A 123.4(3) .
C31A C27A C28A C30A -55.4(3) .
C26A C27A C31A C32A 0.1(4) .
C28A C27A C31A C32A 179.0(2) .
C27A C31A C32A C33A -1.2(4) .
C31A C32A C33A C34A 1.5(4) .
C32A C33A C34A C26A -0.7(4) .
C32A C33A C34A C35A 179.9(2) .
C27A C26A C34A C33A -0.4(4) .
N25A C26A C34A C33A 178.1(2) .
C27A C26A C34A C35A 179.0(2) .
N25A C26A C34A C35A -2.5(4) .
C33A C34A C35A C37A -65.2(3) .
C26A C34A C35A C37A 115.4(3) .
C33A C34A C35A C36A 58.5(3) .
C26A C34A C35A C36A -120.8(3) .
N5A C4A C38A N25A -1.5(3) .
Co1A C4A C38A N25A 161.27(17) .
C18A N25A C38A C4A 0.7(3) .
C26A N25A C38A C4A -179.1(2) .
C73A C39A N40A C53A 1.2(3) .
Co1A C39A N40A C53A -164.0(2) .
C73A C39A N40A C41A 174.9(2) .
Co1A C39A N40A C41A 9.7(4) .
C53A N40A C41A C49A 65.4(3) .
C39A N40A C41A C49A -107.5(3) .
C53A N40A C41A C42A -116.0(3) .
C39A N40A C41A C42A 71.1(3) .
C49A C41A C42A C46A -1.9(4) .
N40A C41A C42A C46A 179.5(2) .
C49A C41A C42A C43A 175.4(2) .
N40A C41A C42A C43A -3.2(4) .
C46A C42A C43A C44A -109.7(3) .
C41A C42A C43A C44A 73.1(3) .
C46A C42A C43A C45A 15.3(4) .
C41A C42A C43A C45A -161.9(2) .
C41A C42A C46A C47A 2.0(4) .
C43A C42A C46A C47A -175.3(3) .
C42A C46A C47A C48A -0.7(4) .
C46A C47A C48A C49A -1.0(4) .
C47A C48A C49A C41A 1.2(4) .
C47A C48A C49A C50A -178.6(2) .
C42A C41A C49A C48A 0.3(4) .
N40A C41A C49A C48A 178.9(2) .
C42A C41A C49A C50A -179.8(2) .
N40A C41A C49A C50A -1.3(4) .
C48A C49A C50A C51A -63.2(3) .
C41A C49A C50A C51A 117.0(3) .
C48A C49A C50A C52A 59.5(3) .
C41A C49A C50A C52A -120.3(3) .
C39A N40A C53A N60A 0.1(3) .
C41A N40A C53A N60A -173.5(2) .
C39A N40A C53A C54A -176.9(2) .
C41A N40A C53A C54A 9.5(4) .
N60A C53A C54A C59A -136.4(3) .
N40A C53A C54A C59A 40.0(4) .
N60A C53A C54A C55A 42.3(4) .
N40A C53A C54A C55A -141.2(3) .
C59A C54A C55A C56A 0.2(4) .
C53A C54A C55A C56A -178.5(2) .
C54A C55A C56A C57A 0.9(4) .
C55A C56A C57A C58A -1.2(4) .
C56A C57A C58A C59A 0.3(5) .
C57A C58A C59A C54A 0.8(4) .
C55A C54A C59A C58A -1.1(4) .
C53A C54A C59A C58A 177.6(2) .
N40A C53A N60A C73A -1.4(3) .
C54A C53A N60A C73A 175.7(2) .
N40A C53A N60A C61A 173.4(2) .
C54A C53A N60A C61A -9.5(4) .
C53A N60A C61A C69A 81.1(3) .
C73A N60A C61A C69A -104.7(3) .
C53A N60A C61A C62A -103.2(3) .
C73A N60A C61A C62A 71.0(3) .
C69A C61A C62A C66A 3.0(4) .
N60A C61A C62A C66A -172.4(2) .
C69A C61A C62A C63A -176.5(2) .
N60A C61A C62A C63A 8.1(4) .
C61A C62A C63A C65A 119.6(3) .
C66A C62A C63A C65A -59.8(3) .
C61A C62A C63A C64A -116.1(3) .
C66A C62A C63A C64A 64.4(3) .
C61A C62A C66A C67A -0.3(4) .
C63A C62A C66A C67A 179.2(3) .
C62A C66A C67A C68A -2.1(4) .
C66A C67A C68A C69A 2.0(4) .
C62A C61A C69A C68A -3.1(4) .
N60A C61A C69A C68A 172.2(2) .
C62A C61A C69A C70' 178.2(2) .
N60A C61A C69A C70' -6.5(4) .
C62A C61A C69A C70A 178.2(2) .
N60A C61A C69A C70A -6.5(4) .
C67A C68A C69A C61A 0.6(4) .
C67A C68A C69A C70' 179.4(2) .
C67A C68A C69A C70A 179.4(2) .
C61A C69A C70A C72A -116.0(3) .
C68A C69A C70A C72A 65.3(4) .
C61A C69A C70A C71A 122.8(3) .
C68A C69A C70A C71A -55.9(4) .
C61A C69A C70' C72' -151.1(8) .
C68A C69A C70' C72' 30.2(8) .
C61A C69A C70' C71' 79.6(7) .
C68A C69A C70' C71' -99.1(7) .
N40A C39A C73A N60A -2.0(3) .
Co1A C39A C73A N60A 165.86(17) .
C53A N60A C73A C39A 2.2(3) .
C61A N60A C73A C39A -173.0(2) .
C38B C4B N5B C18B -1.5(3) .
Co1B C4B N5B C18B 160.89(19) .
C38B C4B N5B C6B 179.7(2) .
Co1B C4B N5B C6B -17.9(4) .
C18B N5B C6B C7B -76.9(3) .
C4B N5B C6B C7B 101.8(3) .
C18B N5B C6B C14B 102.0(3) .
C4B N5B C6B C14B -79.3(3) .
C14B C6B C7B C11B -1.0(4) .
N5B C6B C7B C11B 177.8(2) .
C14B C6B C7B C8B 177.3(2) .
N5B C6B C7B C8B -3.9(3) .
C11B C7B C8B C9B 59.4(3) .
C6B C7B C8B C9B -118.9(3) .
C11B C7B C8B C10B -64.2(3) .
C6B C7B C8B C10B 117.5(3) .
C6B C7B C11B C12B 0.9(4) .
C8B C7B C11B C12B -177.5(2) .
C7B C11B C12B C13B -0.6(4) .
C11B C12B C13B C14B 0.4(4) .
C12B C13B C14B C6B -0.6(4) .
C12B C13B C14B C15B 179.1(3) .
C7B C6B C14B C13B 0.9(4) .
N5B C6B C14B C13B -178.0(2) .
C7B C6B C14B C15B -178.8(2) .
N5B C6B C14B C15B 2.3(4) .
C13B C14B C15B C17B -54.2(3) .
C6B C14B C15B C17B 125.5(3) .
C13B C14B C15B C16B 70.1(3) .
C6B C14B C15B C16B -110.2(3) .
C4B N5B C18B N25B 1.6(3) .
C6B N5B C18B N25B -179.6(2) .
C4B N5B C18B C19B -174.1(2) .
C6B N5B C18B C19B 4.8(4) .
N25B C18B C19B C20B -37.2(4) .
N5B C18B C19B C20B 137.6(3) .
N25B C18B C19B C24B 145.1(3) .
N5B C18B C19B C24B -40.1(4) .
C24B C19B C20B C21B -0.4(4) .
C18B C19B C20B C21B -178.2(2) .
C19B C20B C21B C22B 0.7(4) .
C20B C21B C22B C23B -0.9(5) .
C21B C22B C23B C24B 0.9(5) .
C22B C23B C24B C19B -0.6(4) .
C20B C19B C24B C23B 0.4(4) .
C18B C19B C24B C23B 178.1(3) .
N5B C18B N25B C38B -1.0(3) .
C19B C18B N25B C38B 174.7(2) .
N5B C18B N25B C26B -177.5(2) .
C19B C18B N25B C26B -1.8(4) .
C18B N25B C26B C27B -80.1(3) .
C38B N25B C26B C27B 103.8(3) .
C18B N25B C26B C34B 103.0(3) .
C38B N25B C26B C34B -73.0(3) .
C34B C26B C27B C31B -2.8(4) .
N25B C26B C27B C31B -179.5(3) .
C34B C26B C27B C28B 174.8(3) .
N25B C26B C27B C28B -1.8(4) .
C26B C27B C28B C29B 103.2(3) .
C31B C27B C28B C29B -79.3(4) .
C26B C27B C28B C30B -133.4(3) .
C31B C27B C28B C30B 44.2(4) .
C26B C27B C31B C32B 1.9(5) .
C28B C27B C31B C32B -175.8(3) .
C27B C31B C32B C33B 0.1(5) .
C31B C32B C33B C34B -1.3(5) .
C32B C33B C34B C26B 0.5(5) .
C32B C33B C34B C35B 177.8(3) .
C27B C26B C34B C33B 1.7(4) .
N25B C26B C34B C33B 178.4(2) .
C27B C26B C34B C35B -175.5(3) .
N25B C26B C34B C35B 1.2(4) .
C33B C34B C35B C37B 59.4(4) .
C26B C34B C35B C37B -123.5(3) .
C33B C34B C35B C36B -64.1(4) .
C26B C34B C35B C36B 113.0(3) .
N5B C4B C38B N25B 0.8(3) .
Co1B C4B C38B N25B -163.70(17) .
C18B N25B C38B C4B 0.1(3) .
C26B N25B C38B C4B 176.8(2) .
C73B C39B N40B C53B -0.7(3) .
Co1B C39B N40B C53B 172.9(2) .
C73B C39B N40B C41B 178.5(2) .
Co1B C39B N40B C41B -7.9(4) .
C53B N40B C41B C49B -83.4(3) .
C39B N40B C41B C49B 97.5(3) .
C53B N40B C41B C42B 96.7(3) .
C39B N40B C41B C42B -82.3(3) .
C49B C41B C42B C46B 0.8(4) .
N40B C41B C42B C46B -179.4(2) .
C49B C41B C42B C43B -173.3(3) .
N40B C41B C42B C43B 6.5(4) .
C49B C41B C42B C43' 161.7(6) .
N40B C41B C42B C43' -18.5(6) .
C46B C42B C43B C45B -25.2(5) .
C41B C42B C43B C45B 148.7(3) .
C46B C42B C43B C44B 97.6(4) .
C41B C42B C43B C44B -88.4(4) .
C46B C42B C43' C45' -86.7(12) .
C41B C42B C43' C45' 113.2(11) .
C46B C42B C43' C44' 35.8(15) .
C41B C42B C43' C44' -124.2(12) .
C41B C42B C46B C47B -0.7(4) .
C43B C42B C46B C47B 173.5(3) .
C43' C42B C46B C47B -161.2(6) .
C42B C46B C47B C48B 0.2(5) .
C46B C47B C48B C49B 0.4(5) .
C42B C41B C49B C48B -0.3(4) .
N40B C41B C49B C48B 179.9(3) .
C42B C41B C49B C50B -178.4(3) .
N40B C41B C49B C50B 1.8(4) .
C47B C48B C49B C41B -0.3(5) .
C47B C48B C49B C50B 177.9(3) .
C41B C49B C50B C51B -136.7(3) .
C48B C49B C50B C51B 45.2(4) .
C41B C49B C50B C52B 101.0(3) .
C48B C49B C50B C52B -77.1(4) .
C39B N40B C53B N60B 0.1(3) .
C41B N40B C53B N60B -179.1(2) .
C39B N40B C53B C54B 179.9(2) .
C41B N40B C53B C54B 0.8(4) .
N60B C53B C54B C55B 150.9(3) .
N40B C53B C54B C55B -28.9(4) .
N60B C53B C54B C59B -30.7(4) .
N40B C53B C54B C59B 149.5(3) .
C59B C54B C55B C56B 0.2(5) .
C53B C54B C55B C56B 178.7(3) .
C54B C55B C56B C57B -0.5(6) .
C55B C56B C57B C58B 1.2(7) .
C56B C57B C58B C59B -1.5(7) .
C57B C58B C59B C54B 1.2(6) .
C55B C54B C59B C58B -0.5(5) .
C53B C54B C59B C58B -179.0(3) .
N40B C53B N60B C73B 0.6(3) .
C54B C53B N60B C73B -179.3(2) .
N40B C53B N60B C61B 177.1(2) .
C54B C53B N60B C61B -2.8(4) .
C53B N60B C61B C62B -78.5(3) .
C73B N60B C61B C62B 97.6(3) .
C53B N60B C61B C69B 104.1(3) .
C73B N60B C61B C69B -79.8(3) .
C69B C61B C62B C66B -5.7(4) .
N60B C61B C62B C66B 177.1(2) .
C69B C61B C62B C63B 170.2(3) .
N60B C61B C62B C63B -7.1(4) .
C69B C61B C62B C63' 170.2(3) .
N60B C61B C62B C63' -7.1(4) .
C61B C62B C63B C65B -115.3(4) .
C66B C62B C63B C65B 60.4(4) .
C61B C62B C63B C64B 119.9(3) .
C66B C62B C63B C64B -64.4(4) .
C61B C62B C63' C65' -85.4(14) .
C66B C62B C63' C65' 90.2(14) .
C61B C62B C63' C64' 155.4(15) .
C66B C62B C63' C64' -29.0(15) .
C61B C62B C66B C67B 2.0(4) .
C63B C62B C66B C67B -173.9(3) .
C63' C62B C66B C67B -173.9(3) .
C62B C66B C67B C68B 1.9(5) .
C66B C67B C68B C69B -2.4(5) .
C67B C68B C69B C61B -1.0(4) .
C67B C68B C69B C70B 178.1(3) .
C62B C61B C69B C68B 5.2(4) .
N60B C61B C69B C68B -177.6(2) .
C62B C61B C69B C70B -173.9(3) .
N60B C61B C69B C70B 3.4(4) .
C68B C69B C70B C71B 96.6(3) .
C61B C69B C70B C71B -84.4(3) .
C68B C69B C70B C72B -29.1(4) .
C61B C69B C70B C72B 149.9(3) .
N40B C39B C73B N60B 1.0(3) .
Co1B C39B C73B N60B -173.61(17) .
C53B N60B C73B C39B -1.1(3) .
C61B N60B C73B C39B -177.8(2) .
